data_4306004
loop_
_publ_author_name
'Rebecca J. Warr'
'Anthony C. Willis'
'S. Bruce Wild'

_publ_contact_author_address
;
Research School of Chemistry,
Institute of Advanced Studies,
The Australian National University,
Canberra, A. C. T. 0200, Australia
;
_publ_contact_author_email ' sbw@rsc.anu.edu.au '
_publ_contact_author_fax ' 61 2 6125 0750 '
_publ_contact_author_name ' S. Bruce Wild '
_publ_contact_author_phone ' 61 2 6125 4236 '
_publ_section_title
;
Inorganic Asymmetric Synthesis: Diastereoselective Syntheses of Mono- and
Dinuclear Complexes Containing Octahedral, Two-Bladed Propeller,
Bis(pyridine-2-aldehyde 2'-pyridylhydrazone)iron(II) Stereocenters
;
_journal_name_full 'Inorganic Chemistry'
_journal_page_first 9351
_journal_page_last 9362
_journal_paper_doi 10.1021/ic800936d
_journal_volume 47
_journal_year 2008
_chemical_compound_source
;
?
;
_chemical_formula_moiety ' C94 H88 Fe2 N16 O8 4+, (C6 H5 O3 S -)4, C2 H6 O, 5.65(C H4 O), H2 O '
_chemical_formula_sum 'C125.65 H138.6 Fe2 N16 O27.65 S4'
_chemical_formula_weight 2555.3
_space_group_IT_number 2
_symmetry_cell_setting triclinic
_symmetry_space_group_name_Hall '-P 1'
_symmetry_space_group_name_H-M 'P -1'
_atom_sites_solution_hydrogens geom
_atom_sites_solution_primary direct
_audit_creation_date 05-21-04
_audit_creation_method CRYSTALS_ver_12-03-99
_audit_update_record
;
2005-04-22 - Report on C125.65 H138.6 Fe2 N16 O27.65 S4
             by Anthony C. Willis
             for Rebecca J. Warr and S. Bruce Wild

2005-04-22 - passes checkcif tests with warnings  
2008-05-19 - start to put 3 cifs together for paper
;
_cell_angle_alpha 94.4353(11)
_cell_angle_beta 94.9183(10)
_cell_angle_gamma 105.3598(9)
_cell_formula_units_Z 2
_cell_length_a 16.8888(3)
_cell_length_b 18.8087(3)
_cell_length_c 20.6913(3)
_cell_measurement_reflns_used 175089
_cell_measurement_temperature 150
_cell_measurement_theta_max 25
_cell_measurement_theta_min 2
_cell_volume 6280.29(18)
_computing_cell_refinement
; 
 Denzo/Scalepack (Otwinowski & Minor, 1996) 
;
_computing_data_collection
; 
 COLLECT (Nonius BV, 1997) 
;
_computing_data_reduction
; 
 Denzo/Scalepack (Otwinowski & Minor, 1996) 
;
_computing_molecular_graphics
; 
ORTEP-II (Johnson 1976) in teXsan (MSC, 1992-1997)
;
_computing_publication_material
; 
 CRYSTALS (Watkin et al 2003) 
;
_computing_structure_refinement
; 
 CRYSTALS (Watkin et al 2003) 
;
_computing_structure_solution
; 
 SIR92 (Altomare et al, 1994) 
;
_diffrn_ambient_temperature 150
_diffrn_measured_fraction_theta_full 0.996
_diffrn_measured_fraction_theta_max 0.996
_diffrn_measurement_device_type
; 
Nonius Kappa CCD 
;
_diffrn_measurement_method ' \f and \w scans with CCD '
_diffrn_radiation_monochromator graphite
_diffrn_radiation_type 'Mo K\a'
_diffrn_radiation_wavelength 0.71073
_diffrn_reflns_av_R_equivalents 0.04
_diffrn_reflns_limit_h_max 20
_diffrn_reflns_limit_h_min -20
_diffrn_reflns_limit_k_max 22
_diffrn_reflns_limit_k_min -22
_diffrn_reflns_limit_l_max 24
_diffrn_reflns_limit_l_min -24
_diffrn_reflns_number 107985
_diffrn_reflns_theta_full 25.091
_diffrn_reflns_theta_max 25.0
_diffrn_reflns_theta_min 2.231
_diffrn_standards_decay_% 0.00
_diffrn_standards_interval_count 0
_diffrn_standards_interval_time 0
_diffrn_standards_number 0
_exptl_absorpt_coefficient_mu 0.377
_exptl_absorpt_correction_T_max 0.961
_exptl_absorpt_correction_T_min 0.905
_exptl_absorpt_correction_type integration
_exptl_absorpt_process_details
;
via Gaussian method (Coppens, 1970) implemented in maXus (2000)
;
_exptl_crystal_colour ' red '
_exptl_crystal_density_diffrn 1.351
_exptl_crystal_density_method 'not measured'
_exptl_crystal_description ' plate '
_exptl_crystal_F_000 2683.4
_exptl_crystal_size_max 0.42
_exptl_crystal_size_mid 0.18
_exptl_crystal_size_min 0.13
_refine_diff_density_max 0.99
_refine_diff_density_min -1.15
_refine_ls_extinction_method None
_refine_ls_goodness_of_fit_ref 1.1077
_refine_ls_hydrogen_treatment noref
_refine_ls_matrix_type full
_refine_ls_number_parameters 1426
_refine_ls_number_reflns 12142
_refine_ls_number_restraints 156
_refine_ls_R_factor_all 0.1403
_refine_ls_R_factor_gt 0.0928
_refine_ls_shift/su_max .046
_refine_ls_structure_factor_coef F
_refine_ls_weighting_details
;
 Method, part 1, Chebychev polynomial, (Watkin, 1994, Prince, 1982) 
 [weight] = 1.0/[A~0~*T~0~(x)+A~1~*T~1~(x) ... +A~n-1~]*T~n-1~(x)] 
 where A~i~ are the Chebychev coefficients listed below and x= Fcalc/Fmax 
 Method = Robust Weighting (Prince, 1982) 
 W = [weight] * [1-(deltaF/6*sigmaF)^2^]^2^ 
 A~i~ are: 
 2.85 1.17 1.95 
;
_refine_ls_weighting_scheme calc
_refine_ls_wR_factor_all 0.1266
_refine_ls_wR_factor_gt 0.1030
_refine_ls_wR_factor_ref 0.1030
_reflns_limit_h_max 19
_reflns_limit_h_min -20
_reflns_limit_k_max 22
_reflns_limit_k_min -22
_reflns_limit_l_max 24
_reflns_limit_l_min 0
_reflns_number_gt 12142
_reflns_number_total 22240
_reflns_threshold_expression I>3.00\s(I)
_cod_data_source_file ic800936d_si_001_2.cif
_cod_data_source_block wil0502
_cod_depositor_comments
;
The following automatic conversions were performed:
'_symmetry_cell_setting' value 'Triclinic' changed to 'triclinic'
according to '/home/saulius/struct/CIF-dictionaries/cif_core.dic'
dictionary named 'cif_core.dic' version 2.4.1 from 2010-06-29.

Automatic conversion script
Id: cif_fix_enum 1527 2010-12-29 10:47:43Z saulius 
;
_cod_original_cell_volume 6280.29(17)
_cod_original_sg_symbol_H-M 'P -1 '
_cod_original_formula_sum ' C125.65 H138.6 Fe2 N16 O27.65 S4 '
_cod_database_code 4306004

loop_
_symmetry_equiv_pos_as_xyz
x,y,z
-x,-y,-z

loop_
_atom_site_label
_atom_site_type_symbol
_atom_site_fract_x
_atom_site_fract_y
_atom_site_fract_z
_atom_site_U_iso_or_equiv
_atom_site_occupancy
_atom_site_adp_type
_atom_site_refinement_flags_posn
_atom_site_refinement_flags_adp
_atom_site_refinement_flags_occupancy
_atom_site_disorder_assembly
_atom_site_disorder_group
_atom_site_attached_hydrogens
Fe1 Fe 0.68967(5) 0.90743(5) 0.44249(4) 0.0435 1.0000 Uani . . . . . .
Fe2 Fe 0.90004(5) 0.53953(5) 0.79344(5) 0.0496 1.0000 Uani . . . . . .
S51 S 0.98597(11) 0.19972(10) 0.53733(11) 0.0641 1.0000 Uani . . . . . .
S52 S 0.8003(2) 0.5037(2) 1.06867(17) 0.1248 1.0000 Uani . . . . . .
S531 S 0.5798(2) 0.1183(2) 0.77206(16) 0.0878(9) 0.759(5) Uiso D . P . . .
S541 S 0.5127(5) 0.4933(4) 0.6142(4) 0.0992(13) 0.345(4) Uiso D . P . . .
S551 S 0.5014(4) 0.4403(4) 0.6507(3) 0.0992(13) 0.394(4) Uiso D . P . . .
S561 S 0.4507(6) 0.4073(4) 0.7717(5) 0.0992(13) 0.260(4) Uiso D . P . . .
S571 S 0.5740(6) 0.0790(8) 0.7766(4) 0.0878(9) 0.242(5) Uiso D . P . . .
O117 O 0.7396(3) 0.8278(2) 0.60634(19) 0.0472 1.0000 Uani . . . . . .
O119 O 0.8695(3) 0.8223(2) 0.6325(2) 0.0560 1.0000 Uani . . . . . .
O217 O 0.9162(3) 0.7151(2) 0.9190(2) 0.0552 1.0000 Uani . . . . . .
O219 O 1.0340(4) 0.7246(3) 0.9816(3) 0.0833 1.0000 Uani . . . . . .
O317 O 0.5374(2) 0.9029(2) 0.5807(2) 0.0495 1.0000 Uani . . . . . .
O319 O 0.4171(3) 0.8865(3) 0.5184(2) 0.0687 1.0000 Uani . . . . . .
O417 O 0.8144(3) 0.6888(2) 0.7270(2) 0.0501 1.0000 Uani . . . . . .
O419 O 0.7121(3) 0.6481(2) 0.6459(2) 0.0541 1.0000 Uani . . . . . .
O511 O 0.9465(3) 0.1761(3) 0.4714(3) 0.0811 1.0000 Uani . . . . . .
O512 O 1.0065(3) 0.1382(3) 0.5672(3) 0.0842 1.0000 Uani . . . . . .
O513 O 1.0538(4) 0.2645(3) 0.5432(4) 0.1040 1.0000 Uani . . . . . .
O521 O 0.8681(3) 0.5080(4) 1.0331(3) 0.0887 1.0000 Uani . . . . . .
O522 O 0.7967(7) 0.5799(6) 1.0896(6) 0.1951 1.0000 Uani . . . . . .
O523 O 0.8019(6) 0.4598(8) 1.1216(5) 0.1923 1.0000 Uani . . . . . .
O531 O 0.5595(6) 0.1728(6) 0.7329(5) 0.1198(19) 0.759(5) Uiso D . P . . .
O532 O 0.5533(6) 0.0489(6) 0.7290(5) 0.1198(19) 0.759(5) Uiso D . P . . .
O533 O 0.6640(6) 0.1397(6) 0.8021(5) 0.1198(19) 0.759(5) Uiso D . P . . .
O541 O 0.5200(16) 0.5203(13) 0.6795(9) 0.136(2) 0.345(4) Uiso D . P . . .
O542 O 0.5672(7) 0.4521(6) 0.6090(5) 0.136(2) 0.345(4) Uiso D . P . . .
O543 O 0.5164(15) 0.5569(11) 0.5834(11) 0.136(2) 0.345(4) Uiso D . P . . .
O551 O 0.5013(15) 0.4985(11) 0.6993(10) 0.136(2) 0.394(4) Uiso D . P . . .
O552 O 0.5672(7) 0.4521(6) 0.6090(5) 0.136(2) 0.394(4) Uiso D . P . . .
O553 O 0.4985(13) 0.3771(10) 0.6843(10) 0.136(2) 0.394(4) Uiso D . P . . .
O561 O 0.5026(17) 0.4543(16) 0.7307(14) 0.136(2) 0.260(4) Uiso D . P . . .
O562 O 0.4267(18) 0.4525(15) 0.8190(12) 0.136(2) 0.260(4) Uiso D . P . . .
O563 O 0.4713(18) 0.3480(13) 0.8011(14) 0.136(2) 0.260(4) Uiso D . P . . .
O571 O 0.5528(18) 0.0019(12) 0.7635(15) 0.1198(19) 0.242(5) Uiso D . P . . .
O572 O 0.5656(19) 0.1139(18) 0.7162(11) 0.1198(19) 0.242(5) Uiso D . P . . .
O573 O 0.6548(13) 0.0979(18) 0.8109(14) 0.1198(19) 0.242(5) Uiso D . P . . .
O601 O 0.2639(11) 0.7238(10) 0.9193(10) 0.261(7) 1.0000 Uiso . . . . . .
O602 O 0.9653(7) 0.6394(6) 0.5627(5) 0.157(3) 1.0000 Uiso . . . . . .
O605 O 0.0529(13) 0.2810(11) 0.828(1) 0.280(8) 1.0000 Uiso . . . . . .
O606 O 1.0298(3) 0.9635(3) 0.5749(2) 0.0593(11) 1.0000 Uiso . . . . . .
O607 O 0.6934(6) 0.3952(6) 0.5898(5) 0.150(3) 1.0000 Uiso . . . . . .
O608 O 0.6283(9) 0.3162(8) 0.7105(7) 0.115(4) 0.6500 Uiso . . . . . .
O702 O 0.3183(19) 0.9009(17) 0.8435(15) 0.239(12) 0.5000 Uiso . . . . . .
O703 O 0.3053(18) 0.8297(17) 0.9130(15) 0.222(11) 0.5000 Uiso . . . . . .
O801 O 0.3524(13) 0.3286(12) 0.9410(9) 0.271(8) 1.0000 Uiso . . . . . .
N101 N 0.7105(3) 1.0012(3) 0.3997(2) 0.0480 1.0000 Uani . . . . . .
N107 N 0.5712(3) 0.9526(3) 0.3662(3) 0.0611 1.0000 Uani . . . . . .
N108 N 0.5811(3) 0.8994(3) 0.4052(2) 0.0520 1.0000 Uani . . . . . .
N115 N 0.6262(3) 0.8096(3) 0.4758(2) 0.0436 1.0000 Uani . . . . . .
N201 N 0.9569(4) 0.4938(3) 0.7284(4) 0.0673 1.0000 Uani . . . . . .
N207 N 0.8294(4) 0.4732(3) 0.6699(3) 0.0726 1.0000 Uani . . . . . .
N208 N 0.8130(3) 0.5067(3) 0.7255(3) 0.0564 1.0000 Uani . . . . . .
N215 N 0.8080(3) 0.5722(3) 0.8374(3) 0.0493 1.0000 Uani . . . . . .
N301 N 0.7110(3) 0.8516(3) 0.3630(2) 0.0525 1.0000 Uani . . . . . .
N307 N 0.8393(3) 0.8810(3) 0.4206(3) 0.0564 1.0000 Uani . . . . . .
N308 N 0.8030(3) 0.9166(3) 0.4640(2) 0.0437 1.0000 Uani . . . . . .
N315 N 0.7112(3) 0.9689(3) 0.5331(2) 0.0407 1.0000 Uani . . . . . .
N401 N 0.8719(3) 0.4452(3) 0.8334(3) 0.0579 1.0000 Uani . . . . . .
N407 N 0.9902(3) 0.5068(3) 0.9008(3) 0.0630 1.0000 Uani . . . . . .
N408 N 0.9900(3) 0.5600(3) 0.8589(3) 0.0540 1.0000 Uani . . . . . .
N415 N 0.9653(3) 0.6430(3) 0.7722(2) 0.0444 1.0000 Uani . . . . . .
C102 C 0.7788(4) 1.0565(4) 0.4020(3) 0.0550 1.0000 Uani . . . . . .
C103 C 0.7841(4) 1.1180(4) 0.3678(3) 0.0584 1.0000 Uani . . . . . .
C104 C 0.7165(5) 1.1207(4) 0.3280(4) 0.0651 1.0000 Uani . . . . . .
C105 C 0.6434(5) 1.0659(4) 0.3249(3) 0.0603 1.0000 Uani . . . . . .
C106 C 0.6418(4) 1.0062(4) 0.3629(3) 0.0549 1.0000 Uani . . . . . .
C109 C 0.5209(4) 0.8406(4) 0.4095(3) 0.0561 1.0000 Uani . . . . . .
C110 C 0.5442(4) 0.7895(4) 0.4507(3) 0.0501 1.0000 Uani . . . . . .
C111 C 0.4873(4) 0.7273(4) 0.4644(3) 0.0568 1.0000 Uani . . . . . .
C112 C 0.5128(5) 0.6814(4) 0.5070(4) 0.0631 1.0000 Uani . . . . . .
C113 C 0.5938(4) 0.7010(4) 0.5321(3) 0.0558 1.0000 Uani . . . . . .
C114 C 0.6496(4) 0.7637(3) 0.5164(3) 0.0453 1.0000 Uani . . . . . .
C116 C 0.7369(4) 0.7817(3) 0.5465(3) 0.0451 1.0000 Uani . . . . . .
C118 C 0.8101(4) 0.8425(3) 0.6465(3) 0.0456 1.0000 Uani . . . . . .
C120 C 0.8067(4) 0.8875(3) 0.7082(3) 0.0467 1.0000 Uani . . . . . .
C121 C 0.8785(4) 0.9087(3) 0.7535(3) 0.0512 1.0000 Uani . . . . . .
C122 C 0.8786(5) 0.9556(3) 0.8082(3) 0.0580 1.0000 Uani . . . . . .
C123 C 0.9506(5) 0.9894(4) 0.8612(4) 0.0683 1.0000 Uani . . . . . .
C124 C 0.9062(6) 1.0196(4) 0.9155(4) 0.0803 1.0000 Uani . . . . . .
C125 C 0.8267(7) 1.0339(4) 0.8818(4) 0.0864 1.0000 Uani . . . . . .
C126 C 0.8430(8) 1.1130(4) 0.8622(5) 0.1193 1.0000 Uani . . . . . .
C127 C 0.7560(7) 1.0179(6) 0.9237(5) 0.1025 1.0000 Uani . . . . . .
C128 C 0.8107(5) 0.9794(4) 0.8197(3) 0.0639 1.0000 Uani . . . . . .
C129 C 0.7390(5) 0.9569(4) 0.7769(3) 0.0596 1.0000 Uani . . . . . .
C130 C 0.7369(4) 0.9102(3) 0.7208(3) 0.0486 1.0000 Uani . . . . . .
C202 C 1.0355(5) 0.4881(4) 0.7338(5) 0.0842 1.0000 Uani . . . . . .
C203 C 1.0649(7) 0.4524(5) 0.6831(8) 0.1262 1.0000 Uani . . . . . .
C204 C 1.0148(8) 0.4244(6) 0.6267(8) 0.1416 1.0000 Uani . . . . . .
C205 C 0.9363(7) 0.4313(5) 0.6205(6) 0.1203 1.0000 Uani . . . . . .
C206 C 0.9078(5) 0.4666(4) 0.6719(5) 0.0798 1.0000 Uani . . . . . .
C209 C 0.7395(4) 0.5107(4) 0.7349(4) 0.0605 1.0000 Uani . . . . . .
C210 C 0.7343(4) 0.5456(4) 0.7983(4) 0.0576 1.0000 Uani . . . . . .
C211 C 0.6591(4) 0.5523(4) 0.8159(5) 0.0678 1.0000 Uani . . . . . .
C212 C 0.6577(5) 0.5861(5) 0.8771(5) 0.0790 1.0000 Uani . . . . . .
C213 C 0.7305(6) 0.6147(5) 0.9167(4) 0.0731 1.0000 Uani . . . . . .
C214 C 0.8050(4) 0.6073(4) 0.8958(4) 0.0590 1.0000 Uani . . . . . .
C216 C 0.8832(5) 0.6416(4) 0.9397(3) 0.0599 1.0000 Uani . . . . . .
C218 C 0.9931(5) 0.7515(4) 0.9462(3) 0.0566 1.0000 Uani . . . . . .
C220 C 1.0211(4) 0.8264(4) 0.9251(3) 0.0516 1.0000 Uani . . . . . .
C221 C 0.9663(5) 0.8653(4) 0.9012(3) 0.0527 1.0000 Uani . . . . . .
C222 C 0.9980(5) 0.9359(4) 0.8842(3) 0.0618 1.0000 Uani . . . . . .
C224 C 1.0203(6) 1.0487(4) 0.8351(5) 0.0945 1.0000 Uani . . . . . .
C225 C 1.1050(7) 1.0446(5) 0.8681(5) 0.1073 1.0000 Uani . . . . . .
C226 C 1.1312(8) 1.1015(5) 0.9305(6) 0.1426 1.0000 Uani . . . . . .
C227 C 1.1704(7) 1.0559(8) 0.8225(6) 0.1425 1.0000 Uani . . . . . .
C228 C 1.0832(5) 0.9672(4) 0.8888(4) 0.0739 1.0000 Uani . . . . . .
C229 C 1.1381(5) 0.9288(4) 0.9121(4) 0.0703 1.0000 Uani . . . . . .
C230 C 1.1059(5) 0.8586(4) 0.9318(3) 0.0647 1.0000 Uani . . . . . .
C302 C 0.6590(5) 0.8190(5) 0.3089(3) 0.0708 1.0000 Uani . . . . . .
C303 C 0.6836(6) 0.7812(6) 0.2591(4) 0.0895 1.0000 Uani . . . . . .
C304 C 0.7632(6) 0.7750(6) 0.2624(4) 0.0884 1.0000 Uani . . . . . .
C305 C 0.8171(5) 0.8080(5) 0.3159(4) 0.0737 1.0000 Uani . . . . . .
C306 C 0.7890(4) 0.8462(4) 0.3654(3) 0.0532 1.0000 Uani . . . . . .
C309 C 0.8444(4) 0.9585(4) 0.5152(3) 0.0484 1.0000 Uani . . . . . .
C310 C 0.7931(3) 0.9897(3) 0.5546(3) 0.0421 1.0000 Uani . . . . . .
C311 C 0.8269(4) 1.0372(3) 0.6108(3) 0.0503 1.0000 Uani . . . . . .
C312 C 0.7742(5) 1.0637(4) 0.6468(3) 0.0565 1.0000 Uani . . . . . .
C313 C 0.6913(4) 1.0417(4) 0.6277(3) 0.0527 1.0000 Uani . . . . . .
C314 C 0.6604(4) 0.9945(3) 0.5703(3) 0.0428 1.0000 Uani . . . . . .
C316 C 0.5707(4) 0.9698(4) 0.5502(3) 0.0486 1.0000 Uani . . . . . .
C318 C 0.4569(4) 0.8672(4) 0.5617(3) 0.0508 1.0000 Uani . . . . . .
C320 C 0.4257(4) 0.8045(4) 0.5991(3) 0.0489 1.0000 Uani . . . . . .
C321 C 0.4674(3) 0.7948(3) 0.6568(3) 0.0416 1.0000 Uani . . . . . .
C322 C 0.4312(4) 0.7357(3) 0.6906(3) 0.0457 1.0000 Uani . . . . . .
C323 C 0.4628(4) 0.7181(4) 0.7566(3) 0.0518 1.0000 Uani . . . . . .
C324 C 0.4061(4) 0.6381(4) 0.7591(4) 0.0654 1.0000 Uani . . . . . .
C325 C 0.3261(4) 0.6285(4) 0.7119(4) 0.0667 1.0000 Uani . . . . . .
C326 C 0.2565(4) 0.6458(5) 0.7483(4) 0.0744 1.0000 Uani . . . . . .
C327 C 0.2936(5) 0.5491(5) 0.6750(5) 0.0930 1.0000 Uani . . . . . .
C328 C 0.3544(4) 0.6862(4) 0.6669(4) 0.0546 1.0000 Uani . . . . . .
C329 C 0.3146(4) 0.6961(4) 0.6080(4) 0.0635 1.0000 Uani . . . . . .
C330 C 0.3483(4) 0.7550(4) 0.5757(4) 0.0632 1.0000 Uani . . . . . .
C402 C 0.8076(4) 0.3830(4) 0.8155(4) 0.0633 1.0000 Uani . . . . . .
C403 C 0.8009(5) 0.3199(4) 0.8461(5) 0.0818 1.0000 Uani . . . . . .
C404 C 0.8588(5) 0.3199(4) 0.8996(5) 0.0816 1.0000 Uani . . . . . .
C405 C 0.9224(5) 0.3816(4) 0.9187(5) 0.0722 1.0000 Uani . . . . . .
C406 C 0.9272(4) 0.4437(4) 0.8850(4) 0.0626 1.0000 Uani . . . . . .
C409 C 1.0515(4) 0.6178(4) 0.8595(4) 0.0562 1.0000 Uani . . . . . .
C410 C 1.0386(4) 0.6663(3) 0.8104(3) 0.0451 1.0000 Uani . . . . . .
C411 C 1.0990(4) 0.7315(3) 0.8045(3) 0.0514 1.0000 Uani . . . . . .
C412 C 1.0824(4) 0.7755(4) 0.7567(4) 0.0568 1.0000 Uani . . . . . .
C413 C 1.0092(4) 0.7528(3) 0.7180(3) 0.0527 1.0000 Uani . . . . . .
C414 C 0.9513(4) 0.6874(3) 0.7265(3) 0.0470 1.0000 Uani . . . . . .
C416 C 0.8701(4) 0.6671(4) 0.6854(3) 0.0521 1.0000 Uani . . . . . .
C418 C 0.7360(4) 0.6785(3) 0.6999(3) 0.0451 1.0000 Uani . . . . . .
C420 C 0.6858(4) 0.7086(3) 0.7441(3) 0.0438 1.0000 Uani . . . . . .
C421 C 0.6024(4) 0.6973(3) 0.7257(3) 0.0447 1.0000 Uani . . . . . .
C422 C 0.5542(4) 0.7250(3) 0.7668(3) 0.0463 1.0000 Uani . . . . . .
C424 C 0.4544(5) 0.7748(4) 0.8126(3) 0.0644 1.0000 Uani . . . . . .
C425 C 0.5275(5) 0.7852(5) 0.8644(4) 0.0731 1.0000 Uani . . . . . .
C426 C 0.5059(6) 0.7317(7) 0.9180(4) 0.1023 1.0000 Uani . . . . . .
C427 C 0.5572(6) 0.8654(6) 0.8978(5) 0.0996 1.0000 Uani . . . . . .
C428 C 0.5910(5) 0.7632(4) 0.8262(3) 0.0562 1.0000 Uani . . . . . .
C429 C 0.6742(5) 0.7756(4) 0.8454(3) 0.0601 1.0000 Uani . . . . . .
C430 C 0.7224(4) 0.7481(3) 0.8036(3) 0.0505 1.0000 Uani . . . . . .
C511 C 0.9123(4) 0.2224(4) 0.5848(3) 0.0553(16) 1.0000 Uiso . . . . . .
C512 C 0.8329(4) 0.2177(4) 0.5561(4) 0.0613(18) 1.0000 Uiso . . . . . .
C513 C 0.7766(5) 0.2351(5) 0.5957(4) 0.075(2) 1.0000 Uiso . . . . . .
C514 C 0.7978(5) 0.2574(5) 0.6603(4) 0.077(2) 1.0000 Uiso . . . . . .
C515 C 0.8757(6) 0.2608(5) 0.6890(5) 0.083(2) 1.0000 Uiso . . . . . .
C516 C 0.9331(5) 0.2440(5) 0.6497(4) 0.077(2) 1.0000 Uiso . . . . . .
C521 C 0.7079(6) 0.4600(5) 1.0113(5) 0.083(2) 1.0000 Uiso . . . . . .
C522 C 0.6297(8) 0.4609(7) 1.0348(7) 0.126(4) 1.0000 Uiso . . . . . .
C523 C 0.5619(8) 0.4272(7) 0.9863(6) 0.121(4) 1.0000 Uiso . . . . . .
C524 C 0.5629(9) 0.3936(8) 0.9287(7) 0.137(4) 1.0000 Uiso . . . . . .
C525 C 0.6399(8) 0.3956(7) 0.9074(6) 0.121(4) 1.0000 Uiso . . . . . .
C526 C 0.7129(7) 0.4324(6) 0.9542(6) 0.107(3) 1.0000 Uiso . . . . . .
C531 C 0.5116(7) 0.1054(13) 0.8313(6) 0.214(4) 0.759(5) Uiso D . P . . .
C532 C 0.4863(11) 0.1651(13) 0.8560(9) 0.214(4) 0.759(5) Uiso D . P . . .
C533 C 0.4307(12) 0.1537(14) 0.9031(10) 0.214(4) 0.759(5) Uiso D . P . . .
C534 C 0.4006(11) 0.0866(16) 0.9246(9) 0.214(4) 0.759(5) Uiso D . P . . .
C535 C 0.4223(11) 0.0224(14) 0.9017(9) 0.214(4) 0.759(5) Uiso D . P . . .
C536 C 0.4811(11) 0.0360(13) 0.8512(9) 0.214(4) 0.759(5) Uiso D . P . . .
C541 C 0.4103(9) 0.4412(8) 0.5905(9) 0.0900(19) 0.345(4) Uiso D . P . . .
C542 C 0.3704(14) 0.3866(10) 0.6264(10) 0.0900(19) 0.345(4) Uiso D . P . . .
C543 C 0.2903(16) 0.3473(10) 0.6080(11) 0.0900(19) 0.345(4) Uiso D . P . . .
C544 C 0.2510(14) 0.3628(11) 0.5542(12) 0.0900(19) 0.345(4) Uiso D . P . . .
C545 C 0.2881(16) 0.4182(12) 0.5151(10) 0.0900(19) 0.345(4) Uiso D . P . . .
C546 C 0.3698(15) 0.4577(10) 0.5344(10) 0.0900(19) 0.345(4) Uiso D . P . . .
C551 C 0.4076(10) 0.4231(8) 0.6024(7) 0.0900(19) 0.394(4) Uiso D . P . . .
C552 C 0.3376(13) 0.3702(9) 0.6169(9) 0.0900(19) 0.394(4) Uiso D . P . . .
C553 C 0.2629(14) 0.3566(9) 0.5799(10) 0.0900(19) 0.394(4) Uiso D . P . . .
C554 C 0.2570(13) 0.3960(11) 0.5262(10) 0.0900(19) 0.394(4) Uiso D . P . . .
C555 C 0.3276(15) 0.4504(10) 0.5104(9) 0.0900(19) 0.394(4) Uiso D . P . . .
C556 C 0.4043(13) 0.4629(9) 0.5503(9) 0.0900(19) 0.394(4) Uiso D . P . . .
C561 C 0.3554(11) 0.3838(6) 0.7224(10) 0.0900(19) 0.260(4) Uiso D . P . . .
C562 C 0.3451(16) 0.3615(7) 0.6548(13) 0.0900(19) 0.260(4) Uiso D . P . . .
C563 C 0.2654(17) 0.3447(7) 0.6186(13) 0.0900(19) 0.260(4) Uiso D . P . . .
C564 C 0.1983(16) 0.3492(7) 0.6483(13) 0.0900(19) 0.260(4) Uiso D . P . . .
C565 C 0.2092(16) 0.3715(7) 0.7159(13) 0.0900(19) 0.260(4) Uiso D . P . . .
C566 C 0.2869(15) 0.3887(7) 0.7523(12) 0.0900(19) 0.260(4) Uiso D . P . . .
C571 C 0.5147(13) 0.112(2) 0.8306(8) 0.214(4) 0.242(5) Uiso D . P . . .
C572 C 0.519(2) 0.189(2) 0.8460(15) 0.214(4) 0.242(5) Uiso D . P . . .
C573 C 0.468(3) 0.209(3) 0.8907(17) 0.214(4) 0.242(5) Uiso D . P . . .
C574 C 0.413(2) 0.152(4) 0.9188(14) 0.214(4) 0.242(5) Uiso D . P . . .
C575 C 0.4104(19) 0.079(4) 0.9026(15) 0.214(4) 0.242(5) Uiso D . P . . .
C576 C 0.4621(18) 0.060(3) 0.8579(14) 0.214(4) 0.242(5) Uiso D . P . . .
C601 C 0.2858(14) 0.7544(13) 0.9791(13) 0.216(9) 1.0000 Uiso . . . . . .
C602 C 1.0526(9) 0.6428(8) 0.5782(7) 0.142(5) 1.0000 Uiso . . . . . .
C605 C 0.1410(15) 0.2924(12) 0.8608(11) 0.211(8) 1.0000 Uiso . . . . . .
C606 C 1.0356(5) 0.9726(4) 0.6439(4) 0.071(2) 1.0000 Uiso . . . . . .
C607 C 0.7059(13) 0.4539(12) 0.5534(11) 0.204(8) 1.0000 Uiso . . . . . .
C608 C 0.608(3) 0.321(3) 0.737(2) 0.24(2) 0.6500 Uiso . . . . . .
C802 C 0.2974(16) 0.2693(14) 0.9342(11) 0.204(8) 1.0000 Uiso . . . . . .
C803 C 0.2304(18) 0.2948(14) 0.9225(13) 0.241(10) 1.0000 Uiso . . . . . .
H1021 H 0.8290 1.0537 0.4300 0.0678 1.0000 Uiso R . . . . .
H1031 H 0.8364 1.1591 0.3721 0.0735 1.0000 Uiso R . . . . .
H1041 H 0.7200 1.1631 0.3010 0.0825 1.0000 Uiso R . . . . .
H1051 H 0.5930 1.0681 0.2969 0.0779 1.0000 Uiso R . . . . .
H1071 H 0.5169 0.9519 0.3424 0.0754 1.0000 Uiso R . . . . .
H1091 H 0.4642 0.8317 0.3864 0.0662 1.0000 Uiso R . . . . .
H1111 H 0.4286 0.7150 0.4444 0.0666 1.0000 Uiso R . . . . .
H1121 H 0.4729 0.6359 0.5187 0.0729 1.0000 Uiso R . . . . .
H1131 H 0.6135 0.6690 0.5626 0.0664 1.0000 Uiso R . . . . .
H1161 H 0.7752 0.8093 0.5170 0.0546 1.0000 Uiso R . . . . .
H1162 H 0.7523 0.7355 0.5558 0.0546 1.0000 Uiso R . . . . .
H1211 H 0.9276 0.8902 0.7461 0.0599 1.0000 Uiso R . . . . .
H1241 H 0.9431 1.0669 0.9387 0.0957 1.0000 Uiso R . . . . .
H1242 H 0.8912 0.9822 0.9474 0.0957 1.0000 Uiso R . . . . .
H1261 H 0.7908 1.1203 0.8407 0.1368 1.0000 Uiso R . . . . .
H1262 H 0.8631 1.1492 0.9020 0.1368 1.0000 Uiso R . . . . .
H1263 H 0.8860 1.1210 0.8312 0.1368 1.0000 Uiso R . . . . .
H1271 H 0.7063 1.0277 0.9002 0.1276 1.0000 Uiso R . . . . .
H1272 H 0.7723 1.0505 0.9658 0.1276 1.0000 Uiso R . . . . .
H1273 H 0.7427 0.9648 0.9327 0.1276 1.0000 Uiso R . . . . .
H1291 H 0.6894 0.9740 0.7860 0.0717 1.0000 Uiso R . . . . .
H1301 H 0.6854 0.8930 0.6896 0.0583 1.0000 Uiso R . . . . .
H2021 H 1.0730 0.5097 0.7747 0.1017 1.0000 Uiso R . . . . .
H2031 H 1.1226 0.4475 0.6882 0.1492 1.0000 Uiso R . . . . .
H2041 H 1.0354 0.3988 0.5902 0.1581 1.0000 Uiso R . . . . .
H2051 H 0.8991 0.4114 0.5792 0.1314 1.0000 Uiso R . . . . .
H2071 H 0.7875 0.4548 0.6309 0.0843 1.0000 Uiso R . . . . .
H2091 H 0.6907 0.4914 0.7013 0.0728 1.0000 Uiso R . . . . .
H2111 H 0.6074 0.5331 0.7851 0.0860 1.0000 Uiso R . . . . .
H2121 H 0.6042 0.5899 0.8924 0.1052 1.0000 Uiso R . . . . .
H2131 H 0.7304 0.6408 0.9606 0.0979 1.0000 Uiso R . . . . .
H2161 H 0.8712 0.6458 0.9862 0.0790 1.0000 Uiso R . . . . .
H2162 H 0.9232 0.6113 0.9351 0.0790 1.0000 Uiso R . . . . .
H2211 H 0.9053 0.8421 0.8965 0.0639 1.0000 Uiso R . . . . .
H2241 H 1.0131 1.0992 0.8459 0.1052 1.0000 Uiso R . . . . .
H2242 H 1.0179 1.0383 0.7867 0.1052 1.0000 Uiso R . . . . .
H2261 H 1.1857 1.0990 0.9518 0.1537 1.0000 Uiso R . . . . .
H2262 H 1.1362 1.1526 0.9177 0.1537 1.0000 Uiso R . . . . .
H2263 H 1.0887 1.0895 0.9617 0.1537 1.0000 Uiso R . . . . .
H2271 H 1.2235 1.0528 0.8460 0.1572 1.0000 Uiso R . . . . .
H2272 H 1.1784 1.1058 0.8064 0.1572 1.0000 Uiso R . . . . .
H2273 H 1.1531 1.0166 0.7847 0.1572 1.0000 Uiso R . . . . .
H2291 H 1.1991 0.9512 0.9148 0.0798 1.0000 Uiso R . . . . .
H2301 H 1.1441 0.8312 0.9507 0.0774 1.0000 Uiso R . . . . .
H3021 H 0.6008 0.8226 0.3056 0.0862 1.0000 Uiso R . . . . .
H3031 H 0.6435 0.7580 0.2200 0.1067 1.0000 Uiso R . . . . .
H3041 H 0.7812 0.7468 0.2262 0.1080 1.0000 Uiso R . . . . .
H3051 H 0.8755 0.8049 0.3195 0.0944 1.0000 Uiso R . . . . .
H3071 H 0.8983 0.8803 0.4284 0.0717 1.0000 Uiso R . . . . .
H3091 H 0.9054 0.9680 0.5261 0.0583 1.0000 Uiso R . . . . .
H3111 H 0.8877 1.0516 0.6247 0.0592 1.0000 Uiso R . . . . .
H3121 H 0.7966 1.0990 0.6869 0.0685 1.0000 Uiso R . . . . .
H3131 H 0.6526 1.0593 0.6547 0.0672 1.0000 Uiso R . . . . .
H3161 H 0.5443 1.0091 0.5650 0.0636 1.0000 Uiso R . . . . .
H3162 H 0.5599 0.9592 0.5017 0.0636 1.0000 Uiso R . . . . .
H3211 H 0.5223 0.8295 0.6739 0.0507 1.0000 Uiso R . . . . .
H3241 H 0.3917 0.6312 0.8045 0.0836 1.0000 Uiso R . . . . .
H3242 H 0.4353 0.6008 0.7448 0.0836 1.0000 Uiso R . . . . .
H3261 H 0.2062 0.6391 0.7167 0.0938 1.0000 Uiso R . . . . .
H3262 H 0.2750 0.6982 0.7689 0.0938 1.0000 Uiso R . . . . .
H3263 H 0.2432 0.6114 0.7828 0.0938 1.0000 Uiso R . . . . .
H3271 H 0.2423 0.5460 0.6456 0.1128 1.0000 Uiso R . . . . .
H3272 H 0.2807 0.5117 0.7072 0.1128 1.0000 Uiso R . . . . .
H3273 H 0.3368 0.5387 0.6485 0.1128 1.0000 Uiso R . . . . .
H3291 H 0.2611 0.6598 0.5896 0.0746 1.0000 Uiso R . . . . .
H3301 H 0.3178 0.7634 0.5346 0.0758 1.0000 Uiso R . . . . .
H4021 H 0.7646 0.3835 0.7793 0.0784 1.0000 Uiso R . . . . .
H4031 H 0.7552 0.2742 0.8308 0.1006 1.0000 Uiso R . . . . .
H4041 H 0.8531 0.2747 0.9233 0.1041 1.0000 Uiso R . . . . .
H4051 H 0.9646 0.3824 0.9559 0.0935 1.0000 Uiso R . . . . .
H4071 H 1.0326 0.5137 0.9393 0.0795 1.0000 Uiso R . . . . .
H4091 H 1.1030 0.6284 0.8905 0.0698 1.0000 Uiso R . . . . .
H4111 H 1.1524 0.7463 0.8336 0.0623 1.0000 Uiso R . . . . .
H4121 H 1.1237 0.8229 0.7509 0.0700 1.0000 Uiso R . . . . .
H4131 H 0.9968 0.7837 0.6833 0.0652 1.0000 Uiso R . . . . .
H4161 H 0.8738 0.6947 0.6458 0.0640 1.0000 Uiso R . . . . .
H4162 H 0.8514 0.6126 0.6717 0.0640 1.0000 Uiso R . . . . .
H4211 H 0.5766 0.6692 0.6827 0.0554 1.0000 Uiso R . . . . .
H4241 H 0.4553 0.8232 0.7954 0.0843 1.0000 Uiso R . . . . .
H4242 H 0.4015 0.7555 0.8318 0.0843 1.0000 Uiso R . . . . .
H4261 H 0.5549 0.7399 0.9512 0.1357 1.0000 Uiso R . . . . .
H4262 H 0.4585 0.7414 0.9396 0.1357 1.0000 Uiso R . . . . .
H4263 H 0.4902 0.6794 0.8974 0.1357 1.0000 Uiso R . . . . .
H4271 H 0.6050 0.8700 0.9314 0.1239 1.0000 Uiso R . . . . .
H4272 H 0.5111 0.8781 0.9192 0.1239 1.0000 Uiso R . . . . .
H4273 H 0.5748 0.9002 0.8642 0.1239 1.0000 Uiso R . . . . .
H4291 H 0.6996 0.8037 0.8885 0.0739 1.0000 Uiso R . . . . .
H4301 H 0.7829 0.7567 0.8164 0.0627 1.0000 Uiso R . . . . .
H5121 H 0.8169 0.2023 0.5084 0.0731 1.0000 Uiso R . . . . .
H5131 H 0.7193 0.2314 0.5760 0.0910 1.0000 Uiso R . . . . .
H5141 H 0.7566 0.2710 0.6873 0.0923 1.0000 Uiso R . . . . .
H5151 H 0.8910 0.2754 0.7369 0.1000 1.0000 Uiso R . . . . .
H5161 H 0.9903 0.2479 0.6697 0.0917 1.0000 Uiso R . . . . .
H5221 H 0.6240 0.4823 1.0794 0.1501 1.0000 Uiso R . . . . .
H5231 H 0.5064 0.4299 0.9977 0.1446 1.0000 Uiso R . . . . .
H5241 H 0.5101 0.3671 0.9011 0.1680 1.0000 Uiso R . . . . .
H5251 H 0.6448 0.3734 0.8629 0.1478 1.0000 Uiso R . . . . .
H5261 H 0.7691 0.4359 0.9404 0.1301 1.0000 Uiso R . . . . .
H5321 H 0.5070 0.2156 0.8416 0.2612 0.759 Uiso R . . . . .
H5331 H 0.4120 0.1960 0.9226 0.2612 0.759 Uiso R . . . . .
H5341 H 0.3611 0.0807 0.9584 0.2612 0.759 Uiso R . . . . .
H5351 H 0.4008 -0.0279 0.9163 0.2612 0.759 Uiso R . . . . .
H5361 H 0.4991 -0.0061 0.8305 0.2612 0.759 Uiso R . . . . .
H5421 H 0.4009 0.3747 0.6659 0.1104 0.345 Uiso R . . . . .
H5431 H 0.2618 0.3070 0.6337 0.1104 0.345 Uiso R . . . . .
H5441 H 0.1922 0.3343 0.5408 0.1104 0.345 Uiso R . . . . .
H5451 H 0.2571 0.4297 0.4757 0.1104 0.345 Uiso R . . . . .
H5461 H 0.3991 0.4981 0.5091 0.1104 0.345 Uiso R . . . . .
H5521 H 0.3421 0.3416 0.6552 0.1104 0.394 Uiso R . . . . .
H5531 H 0.2133 0.3192 0.5913 0.1104 0.394 Uiso R . . . . .
H5541 H 0.2030 0.3863 0.4984 0.1104 0.394 Uiso R . . . . .
H5551 H 0.3236 0.4790 0.4720 0.1104 0.394 Uiso R . . . . .
H5561 H 0.4549 0.5001 0.5403 0.1104 0.394 Uiso R . . . . .
H5621 H 0.3941 0.3583 0.6321 0.1104 0.260 Uiso R . . . . .
H5631 H 0.2592 0.3303 0.5705 0.1104 0.260 Uiso R . . . . .
H5641 H 0.1424 0.3372 0.6230 0.1104 0.260 Uiso R . . . . .
H5651 H 0.1601 0.3744 0.7386 0.1104 0.260 Uiso R . . . . .
H5661 H 0.2925 0.4037 0.8002 0.1104 0.260 Uiso R . . . . .
H5721 H 0.559 0.222 0.8208 0.2612 0.242 Uiso R . . . . .
H5731 H 0.476 0.264 0.8955 0.2612 0.242 Uiso R . . . . .
H5741 H 0.380 0.174 0.9490 0.2612 0.242 Uiso R . . . . .
H5751 H 0.3704 0.046 0.9279 0.2612 0.242 Uiso R . . . . .
H5761 H 0.4538 0.005 0.8529 0.2612 0.242 Uiso R . . . . .

loop_
_atom_site_aniso_label
_atom_site_aniso_U_11
_atom_site_aniso_U_22
_atom_site_aniso_U_33
_atom_site_aniso_U_23
_atom_site_aniso_U_13
_atom_site_aniso_U_12
Fe1 0.0384(5) 0.0553(5) 0.0406(5) 0.0120(4) -0.0001(4) 0.0188(4)
Fe2 0.0414(5) 0.0390(5) 0.0749(7) 0.0149(4) 0.0152(4) 0.0167(4)
S51 0.0452(10) 0.0554(10) 0.0915(14) -0.0045(10) 0.0045(9) 0.0174(8)
S52 0.113(2) 0.176(3) 0.137(2) 0.084(2) 0.0569(19) 0.096(2)
O117 0.053(2) 0.050(2) 0.037(2) -0.0028(19) -0.0098(19) 0.019(2)
O119 0.059(3) 0.060(3) 0.049(3) 0.008(2) -0.009(2) 0.020(2)
O217 0.076(3) 0.051(3) 0.052(3) 0.016(2) 0.006(2) 0.037(2)
O219 0.098(4) 0.072(3) 0.090(4) 0.020(3) -0.020(3) 0.047(3)
O317 0.043(2) 0.059(3) 0.052(2) 0.025(2) 0.0032(19) 0.020(2)
O319 0.049(3) 0.095(4) 0.068(3) 0.034(3) -0.003(2) 0.025(3)
O417 0.045(2) 0.059(3) 0.052(3) 0.011(2) 0.008(2) 0.022(2)
O419 0.051(3) 0.059(3) 0.057(3) 0.008(2) 0.006(2) 0.023(2)
O511 0.068(3) 0.096(4) 0.083(4) -0.003(3) 0.001(3) 0.035(3)
O512 0.060(3) 0.082(4) 0.127(5) 0.013(3) 0.017(3) 0.046(3)
O513 0.066(4) 0.071(4) 0.161(6) -0.024(4) 0.033(4) -0.004(3)
O521 0.061(3) 0.112(5) 0.108(5) 0.052(4) 0.016(3) 0.038(3)
O522 0.203(11) 0.185(10) 0.246(12) 0.007(9) 0.034(9) 0.140(9)
O523 0.170(9) 0.312(14) 0.183(9) 0.167(10) 0.102(8) 0.153(9)
N101 0.043(3) 0.060(3) 0.049(3) 0.018(2) 0.009(2) 0.022(3)
N107 0.046(3) 0.081(4) 0.061(4) 0.028(3) -0.004(3) 0.024(3)
N108 0.042(3) 0.071(4) 0.045(3) 0.015(3) -0.007(2) 0.021(3)
N115 0.045(3) 0.048(3) 0.037(3) 0.000(2) -0.001(2) 0.015(2)
N201 0.049(3) 0.040(3) 0.118(6) 0.006(3) 0.037(4) 0.013(3)
N207 0.064(4) 0.064(4) 0.081(4) -0.014(3) 0.015(3) 0.008(3)
N208 0.049(3) 0.044(3) 0.076(4) 0.013(3) 0.016(3) 0.009(2)
N215 0.046(3) 0.040(3) 0.071(4) 0.024(3) 0.016(3) 0.020(2)
N301 0.057(3) 0.066(3) 0.039(3) 0.008(3) 0.002(2) 0.025(3)
N307 0.049(3) 0.071(4) 0.060(4) 0.010(3) 0.014(3) 0.032(3)
N308 0.039(3) 0.053(3) 0.043(3) 0.013(2) 0.007(2) 0.016(2)
N315 0.037(3) 0.044(3) 0.046(3) 0.017(2) 0.004(2) 0.016(2)
N401 0.045(3) 0.042(3) 0.096(4) 0.018(3) 0.019(3) 0.022(3)
N407 0.052(3) 0.054(3) 0.092(4) 0.034(3) 0.010(3) 0.022(3)
N408 0.044(3) 0.045(3) 0.081(4) 0.023(3) 0.013(3) 0.019(3)
N415 0.039(3) 0.045(3) 0.055(3) 0.010(2) 0.010(2) 0.019(2)
C102 0.053(4) 0.064(4) 0.053(4) 0.016(3) 0.010(3) 0.022(4)
C103 0.059(4) 0.067(4) 0.058(4) 0.020(4) 0.013(3) 0.027(4)
C104 0.072(5) 0.064(5) 0.071(5) 0.024(4) 0.012(4) 0.033(4)
C105 0.068(5) 0.074(5) 0.050(4) 0.022(3) 0.003(3) 0.037(4)
C106 0.055(4) 0.079(5) 0.043(4) 0.016(3) 0.007(3) 0.038(4)
C109 0.036(3) 0.077(5) 0.053(4) 0.010(3) -0.006(3) 0.013(3)
C110 0.045(4) 0.064(4) 0.041(3) 0.004(3) -0.004(3) 0.018(3)
C111 0.050(4) 0.058(4) 0.058(4) -0.001(3) -0.010(3) 0.013(3)
C112 0.060(4) 0.050(4) 0.072(5) -0.001(4) 0.003(4) 0.006(3)
C113 0.065(4) 0.047(4) 0.054(4) 0.010(3) -0.004(3) 0.015(3)
C114 0.057(4) 0.042(3) 0.036(3) 0.002(3) -0.005(3) 0.015(3)
C116 0.051(4) 0.045(3) 0.041(3) 0.006(3) -0.007(3) 0.019(3)
C118 0.055(4) 0.036(3) 0.045(3) 0.015(3) -0.002(3) 0.010(3)
C120 0.065(4) 0.036(3) 0.036(3) 0.011(3) -0.008(3) 0.010(3)
C121 0.065(4) 0.037(3) 0.047(4) 0.016(3) -0.013(3) 0.009(3)
C122 0.088(5) 0.035(3) 0.043(4) 0.005(3) -0.022(3) 0.012(3)
C123 0.085(5) 0.045(4) 0.063(5) 0.008(3) -0.040(4) 0.012(4)
C124 0.121(7) 0.061(5) 0.059(5) -0.017(4) -0.042(5) 0.047(5)
C125 0.137(8) 0.059(5) 0.063(5) -0.017(4) -0.055(5) 0.054(5)
C126 0.174(10) 0.053(5) 0.118(8) -0.029(5) -0.093(8) 0.053(6)
C127 0.135(9) 0.115(8) 0.066(6) -0.037(5) -0.034(6) 0.077(7)
C128 0.108(6) 0.041(4) 0.044(4) 0.001(3) -0.026(4) 0.034(4)
C129 0.084(5) 0.051(4) 0.046(4) 0.005(3) -0.014(4) 0.030(4)
C130 0.067(4) 0.041(3) 0.039(3) 0.004(3) -0.012(3) 0.021(3)
C202 0.054(5) 0.048(4) 0.153(9) 0.007(5) 0.046(5) 0.010(3)
C203 0.070(6) 0.066(6) 0.239(15) -0.035(8) 0.072(8) 0.008(5)
C204 0.102(9) 0.082(7) 0.215(15) -0.069(8) 0.082(9) -0.016(6)
C205 0.089(7) 0.088(7) 0.160(10) -0.054(7) 0.056(7) -0.012(5)
C206 0.065(5) 0.050(4) 0.111(7) -0.020(5) 0.032(5) -0.006(4)
C209 0.043(4) 0.052(4) 0.086(5) 0.018(4) 0.008(4) 0.009(3)
C210 0.043(4) 0.049(4) 0.090(5) 0.036(4) 0.020(4) 0.018(3)
C211 0.049(4) 0.065(5) 0.103(6) 0.042(5) 0.026(4) 0.024(3)
C212 0.068(5) 0.084(6) 0.114(7) 0.054(5) 0.048(5) 0.047(5)
C213 0.086(6) 0.079(5) 0.081(5) 0.039(4) 0.038(5) 0.051(5)
C214 0.070(5) 0.055(4) 0.073(5) 0.036(4) 0.027(4) 0.041(4)
C216 0.082(5) 0.062(4) 0.053(4) 0.027(3) 0.017(4) 0.041(4)
C218 0.071(5) 0.060(4) 0.048(4) 0.004(3) -0.002(3) 0.036(4)
C220 0.068(4) 0.052(4) 0.039(3) 0.002(3) -0.009(3) 0.029(3)
C221 0.073(4) 0.050(4) 0.037(3) 0.000(3) -0.012(3) 0.027(3)
C222 0.087(5) 0.049(4) 0.045(4) 0.002(3) -0.024(4) 0.020(4)
C224 0.116(7) 0.053(5) 0.095(6) 0.018(4) -0.053(6) 0.006(5)
C225 0.106(8) 0.073(6) 0.108(7) 0.035(5) -0.061(6) -0.020(5)
C226 0.160(11) 0.063(6) 0.157(10) 0.019(6) -0.110(9) -0.013(6)
C227 0.088(8) 0.161(11) 0.141(10) 0.081(9) -0.051(7) -0.031(7)
C228 0.091(6) 0.061(4) 0.054(4) 0.012(4) -0.033(4) 0.004(4)
C229 0.064(5) 0.075(5) 0.060(5) 0.003(4) -0.025(4) 0.010(4)
C230 0.082(5) 0.064(5) 0.050(4) -0.004(3) -0.017(4) 0.034(4)
C302 0.072(5) 0.098(6) 0.045(4) 0.006(4) -0.001(4) 0.031(4)
C303 0.093(7) 0.117(8) 0.057(5) -0.006(5) -0.002(5) 0.032(6)
C304 0.106(7) 0.115(7) 0.050(5) -0.011(5) 0.016(5) 0.043(6)
C305 0.075(5) 0.101(6) 0.059(5) 0.010(4) 0.015(4) 0.044(5)
C306 0.060(4) 0.063(4) 0.043(4) 0.006(3) 0.007(3) 0.027(3)
C309 0.035(3) 0.059(4) 0.053(4) 0.016(3) -0.003(3) 0.015(3)
C310 0.040(3) 0.044(3) 0.047(3) 0.019(3) 0.004(3) 0.016(3)
C311 0.049(4) 0.045(3) 0.055(4) 0.015(3) -0.003(3) 0.009(3)
C312 0.073(5) 0.044(4) 0.053(4) 0.008(3) 0.006(4) 0.017(3)
C313 0.062(4) 0.049(4) 0.056(4) 0.017(3) 0.015(3) 0.025(3)
C314 0.046(3) 0.042(3) 0.049(4) 0.024(3) 0.013(3) 0.019(3)
C316 0.048(4) 0.062(4) 0.049(4) 0.025(3) 0.016(3) 0.030(3)
C318 0.037(3) 0.066(4) 0.054(4) 0.015(3) 0.003(3) 0.020(3)
C320 0.036(3) 0.064(4) 0.051(4) 0.015(3) 0.008(3) 0.019(3)
C321 0.033(3) 0.044(3) 0.049(3) 0.003(3) 0.004(3) 0.013(3)
C322 0.044(3) 0.045(3) 0.056(4) 0.012(3) 0.011(3) 0.022(3)
C323 0.053(4) 0.055(4) 0.060(4) 0.024(3) 0.020(3) 0.026(3)
C324 0.062(4) 0.063(4) 0.084(5) 0.030(4) 0.027(4) 0.026(4)
C325 0.051(4) 0.052(4) 0.103(6) 0.024(4) 0.025(4) 0.015(3)
C326 0.049(4) 0.078(5) 0.106(6) 0.034(5) 0.030(4) 0.021(4)
C327 0.071(6) 0.064(5) 0.147(9) 0.022(5) 0.036(6) 0.014(4)
C328 0.041(4) 0.054(4) 0.072(5) 0.009(3) 0.015(3) 0.015(3)
C329 0.046(4) 0.066(5) 0.075(5) 0.008(4) 0.005(4) 0.009(3)
C330 0.045(4) 0.083(5) 0.063(4) 0.014(4) 0.001(3) 0.019(4)
C402 0.048(4) 0.041(4) 0.107(6) 0.022(4) 0.028(4) 0.015(3)
C403 0.067(5) 0.045(4) 0.142(8) 0.025(5) 0.033(5) 0.020(4)
C404 0.075(6) 0.054(5) 0.134(8) 0.039(5) 0.035(5) 0.033(4)
C405 0.059(5) 0.056(4) 0.118(7) 0.037(4) 0.023(4) 0.033(4)
C406 0.046(4) 0.050(4) 0.108(6) 0.035(4) 0.022(4) 0.030(3)
C409 0.045(4) 0.056(4) 0.075(5) 0.020(3) 0.007(3) 0.023(3)
C410 0.037(3) 0.043(3) 0.058(4) 0.006(3) 0.008(3) 0.015(3)
C411 0.045(4) 0.049(4) 0.062(4) 0.002(3) 0.014(3) 0.014(3)
C412 0.055(4) 0.044(4) 0.076(5) 0.020(3) 0.024(4) 0.012(3)
C413 0.052(4) 0.046(4) 0.063(4) 0.019(3) 0.012(3) 0.014(3)
C414 0.048(4) 0.044(3) 0.056(4) 0.009(3) 0.015(3) 0.021(3)
C416 0.049(4) 0.055(4) 0.057(4) 0.015(3) 0.009(3) 0.020(3)
C418 0.051(4) 0.045(3) 0.046(4) 0.016(3) 0.007(3) 0.021(3)
C420 0.047(3) 0.044(3) 0.047(4) 0.018(3) 0.009(3) 0.018(3)
C421 0.047(4) 0.041(3) 0.051(4) 0.018(3) 0.007(3) 0.017(3)
C422 0.055(4) 0.043(3) 0.049(4) 0.018(3) 0.009(3) 0.021(3)
C424 0.077(5) 0.077(5) 0.057(4) 0.024(4) 0.025(4) 0.043(4)
C425 0.083(5) 0.105(6) 0.051(4) 0.016(4) 0.018(4) 0.055(5)
C426 0.114(8) 0.166(10) 0.059(5) 0.050(6) 0.036(5) 0.075(7)
C427 0.102(7) 0.122(8) 0.085(6) -0.022(6) 0.004(5) 0.060(6)
C428 0.074(5) 0.063(4) 0.045(4) 0.023(3) 0.014(3) 0.035(4)
C429 0.072(5) 0.068(4) 0.046(4) 0.012(3) -0.002(3) 0.030(4)
C430 0.052(4) 0.051(4) 0.052(4) 0.014(3) 0.001(3) 0.020(3)

loop_
_atom_type_symbol
_atom_type_scat_dispersion_real
_atom_type_scat_dispersion_imag
_atom_type_scat_Cromer_Mann_a1
_atom_type_scat_Cromer_Mann_b1
_atom_type_scat_Cromer_Mann_a2
_atom_type_scat_Cromer_Mann_b2
_atom_type_scat_Cromer_Mann_a3
_atom_type_scat_Cromer_Mann_b3
_atom_type_scat_Cromer_Mann_a4
_atom_type_scat_Cromer_Mann_b4
_atom_type_scat_Cromer_Mann_c
_atom_type_scat_source
'C   ' 0.0033 0.0016 2.3100 20.8439 1.0200 10.2075 1.5886 0.5687 0.8650 51.6512 0.2156 International_Tables_Vol_IV_Table_2.2B
'H   ' 0.0000 0.0000 0.4930 10.5109 0.3229 26.1257 0.1402 3.1424 0.0408 57.7998 0.0030 International_Tables_Vol_IV_Table_2.2B
'Fe  ' 0.3463 0.8444 11.7695 4.7611 7.3573 0.3072 3.5222 15.3535 2.3045 76.8805 1.0369 International_Tables_Vol_IV_Table_2.2B
'N   ' 0.0061 0.0033 12.2126 0.0057 3.1322 9.8933 2.0125 28.9975 1.1663 0.5826 -11.5290 International_Tables_Vol_IV_Table_2.2B
'O   ' 0.0106 0.0060 3.0485 13.2771 2.2868 5.7011 1.5463 0.3239 0.8670 32.9089 0.2508 International_Tables_Vol_IV_Table_2.2B
'S   ' 0.1246 0.1234 6.9053 1.4679 5.2034 22.2151 1.4379 0.2536 1.5863 56.1720 0.8669 International_Tables_Vol_IV_Table_2.2B

loop_
_exptl_crystal_face_index_h
_exptl_crystal_face_index_k
_exptl_crystal_face_index_l
_exptl_crystal_face_perp_dist
0 1 0 0.100
-2 -4 -4 0.130
2 4 4 0.050
-1 -2 2 0.108
1 2 -2 0.109
0 0 1 0.108
0 0 -1 0.170
-1 0 0 0.114
1 -1 0 0.178
2 1 -2 0.058
-2 0 1 0.069
1 -5 -2 0.136

loop_
_geom_angle_atom_site_label_1
_geom_angle_site_symmetry_1
_geom_angle_atom_site_label_2
_geom_angle_site_symmetry_2
_geom_angle_atom_site_label_3
_geom_angle_site_symmetry_3
_geom_angle
_geom_angle_publ_flag
N101 . Fe1 . N108 . 80.5(2) yes
N101 . Fe1 . N115 . 159.9(2) yes
N108 . Fe1 . N115 . 79.5(2) yes
N101 . Fe1 . N301 . 91.6(2) yes
N108 . Fe1 . N301 . 90.7(2) yes
N115 . Fe1 . N301 . 90.8(2) yes
N101 . Fe1 . N308 . 93.7(2) yes
N108 . Fe1 . N308 . 169.5(2) yes
N115 . Fe1 . N308 . 106.4(2) yes
N301 . Fe1 . N308 . 80.7(2) yes
N101 . Fe1 . N315 . 89.7(2) yes
N108 . Fe1 . N315 . 109.4(2) yes
N115 . Fe1 . N315 . 94.86(18) yes
N301 . Fe1 . N315 . 159.8(2) yes
N308 . Fe1 . N315 . 79.1(2) yes
N201 . Fe2 . N208 . 80.5(3) yes
N201 . Fe2 . N215 . 160.8(3) yes
N208 . Fe2 . N215 . 80.4(2) yes
N201 . Fe2 . N401 . 89.3(2) yes
N208 . Fe2 . N401 . 93.7(2) yes
N215 . Fe2 . N401 . 90.2(2) yes
N201 . Fe2 . N408 . 93.8(3) yes
N208 . Fe2 . N408 . 172.3(2) yes
N215 . Fe2 . N408 . 105.0(2) yes
N401 . Fe2 . N408 . 80.9(2) yes
N201 . Fe2 . N415 . 89.1(2) yes
N208 . Fe2 . N415 . 104.9(2) yes
N215 . Fe2 . N415 . 97.47(18) yes
N401 . Fe2 . N415 . 160.8(2) yes
N408 . Fe2 . N415 . 80.1(2) yes
O511 . S51 . O512 . 110.7(4) yes
O511 . S51 . O513 . 114.3(4) yes
O512 . S51 . O513 . 112.9(4) yes
O511 . S51 . C511 . 107.8(3) yes
O512 . S51 . C511 . 104.3(3) yes
O513 . S51 . C511 . 106.0(3) yes
O521 . S52 . O522 . 108.9(6) yes
O521 . S52 . O523 . 112.2(4) yes
O522 . S52 . O523 . 112.9(8) yes
O521 . S52 . C521 . 106.2(5) yes
O522 . S52 . C521 . 107.2(6) yes
O523 . S52 . C521 . 109.1(7) yes
O531 . S531 . O532 . 104.4(6) yes
O531 . S531 . O533 . 113.7(6) yes
O532 . S531 . O533 . 116.9(6) yes
O531 . S531 . C531 . 106.5(8) yes
O532 . S531 . C531 . 104.1(8) yes
O533 . S531 . C531 . 110.4(6) yes
O541 . S541 . O542 . 106.7(13) yes
O541 . S541 . O543 . 101.7(14) yes
O542 . S541 . O543 . 124.2(12) yes
O541 . S541 . C541 . 108.7(12) yes
O542 . S541 . C541 . 112.6(8) yes
O543 . S541 . C541 . 101.9(12) yes
O551 . S551 . O552 . 118.5(11) yes
O551 . S551 . O553 . 105.8(13) yes
O552 . S551 . O553 . 110.9(10) yes
O551 . S551 . C551 . 105.1(11) yes
O552 . S551 . C551 . 108.8(8) yes
O553 . S551 . C551 . 107.1(11) yes
O561 . S551 . C551 . 118.5(11) yes
O561 . S561 . O562 . 108.7(16) yes
O561 . S561 . O563 . 124.2(17) yes
O562 . S561 . O563 . 109.1(16) yes
O561 . S561 . C561 . 100.3(14) yes
O562 . S561 . C561 . 94.8(14) yes
O563 . S561 . C561 . 115.5(13) yes
O571 . S571 . O572 . 110.6(16) yes
O571 . S571 . O573 . 104.5(17) yes
O572 . S571 . O573 . 116.0(16) yes
O571 . S571 . C571 . 114.7(17) yes
O572 . S571 . C571 . 106.8(15) yes
O573 . S571 . C571 . 104.3(14) yes
C116 . O117 . C118 . 115.5(5) yes
C216 . O217 . C218 . 115.2(5) yes
C316 . O317 . C318 . 115.8(4) yes
C416 . O417 . C418 . 116.2(5) yes
Fe1 . N101 . C102 . 130.2(4) yes
Fe1 . N101 . C106 . 111.8(4) yes
C102 . N101 . C106 . 118.0(6) yes
N108 . N107 . C106 . 113.7(5) yes
N108 . N107 . H1071 . 123.180 no
C106 . N107 . H1071 . 123.143 no
N107 . N108 . Fe1 . 116.9(4) yes
N107 . N108 . C109 . 121.6(5) yes
Fe1 . N108 . C109 . 120.8(4) yes
Fe1 . N115 . C110 . 110.9(4) yes
Fe1 . N115 . C114 . 132.8(4) yes
C110 . N115 . C114 . 116.3(5) yes
Fe2 . N201 . C202 . 128.8(7) yes
Fe2 . N201 . C206 . 112.4(5) yes
C202 . N201 . C206 . 118.8(7) yes
N208 . N207 . C206 . 114.0(7) yes
N208 . N207 . H2071 . 123.041 no
C206 . N207 . H2071 . 122.992 no
N207 . N208 . Fe2 . 117.2(5) yes
N207 . N208 . C209 . 122.4(7) yes
Fe2 . N208 . C209 . 120.2(5) yes
Fe2 . N215 . C210 . 109.6(5) yes
Fe2 . N215 . C214 . 133.8(5) yes
C210 . N215 . C214 . 116.4(6) yes
Fe1 . N301 . C302 . 129.7(5) yes
Fe1 . N301 . C306 . 113.1(4) yes
C302 . N301 . C306 . 117.2(6) yes
N308 . N307 . C306 . 115.1(5) yes
N308 . N307 . H3071 . 122.423 no
C306 . N307 . H3071 . 122.523 no
N307 . N308 . Fe1 . 116.1(4) yes
N307 . N308 . C309 . 122.4(5) yes
Fe1 . N308 . C309 . 121.3(4) yes
Fe1 . N315 . C310 . 110.7(4) yes
Fe1 . N315 . C314 . 132.0(4) yes
C310 . N315 . C314 . 117.2(5) yes
Fe2 . N401 . C402 . 129.3(5) yes
Fe2 . N401 . C406 . 112.9(4) yes
C402 . N401 . C406 . 117.7(6) yes
N408 . N407 . C406 . 113.7(6) yes
N408 . N407 . H4071 . 123.210 no
C406 . N407 . H4071 . 123.090 no
N407 . N408 . Fe2 . 116.7(4) yes
N407 . N408 . C409 . 122.4(6) yes
Fe2 . N408 . C409 . 120.5(5) yes
Fe2 . N415 . C410 . 110.2(4) yes
Fe2 . N415 . C414 . 133.0(4) yes
C410 . N415 . C414 . 116.7(5) yes
N101 . C102 . C103 . 123.4(6) yes
N101 . C102 . H1021 . 118.203 no
C103 . C102 . H1021 . 118.439 no
C102 . C103 . C104 . 118.5(7) yes
C102 . C103 . H1031 . 120.596 no
C104 . C103 . H1031 . 120.925 no
C103 . C104 . C105 . 120.6(7) yes
C103 . C104 . H1041 . 119.724 no
C105 . C104 . H1041 . 119.721 no
C104 . C105 . C106 . 117.7(6) yes
C104 . C105 . H1051 . 121.165 no
C106 . C105 . H1051 . 121.095 no
C105 . C106 . N101 . 121.7(7) yes
C105 . C106 . N107 . 121.6(6) yes
N101 . C106 . N107 . 116.6(6) yes
N108 . C109 . C110 . 113.4(6) yes
N108 . C109 . H1091 . 123.252 no
C110 . C109 . H1091 . 123.310 no
C109 . C110 . N115 . 114.9(6) yes
C109 . C110 . C111 . 121.3(6) yes
N115 . C110 . C111 . 123.8(6) yes
C110 . C111 . C112 . 118.8(6) yes
C110 . C111 . H1111 . 120.638 no
C112 . C111 . H1111 . 120.578 no
C111 . C112 . C113 . 117.7(6) yes
C111 . C112 . H1121 . 121.110 no
C113 . C112 . H1121 . 121.215 no
C112 . C113 . C114 . 121.8(6) yes
C112 . C113 . H1131 . 119.104 no
C114 . C113 . H1131 . 119.081 no
C113 . C114 . N115 . 121.6(6) yes
C113 . C114 . C116 . 118.5(5) yes
N115 . C114 . C116 . 119.9(5) yes
C114 . C116 . O117 . 105.0(5) yes
C114 . C116 . H1161 . 110.545 no
O117 . C116 . H1161 . 110.486 no
C114 . C116 . H1162 . 110.647 no
O117 . C116 . H1162 . 110.673 no
H1161 . C116 . H1162 . 109.467 no
O117 . C118 . O119 . 122.8(6) yes
O117 . C118 . C120 . 112.2(5) yes
O119 . C118 . C120 . 125.0(6) yes
C118 . C120 . C121 . 117.4(6) yes
C118 . C120 . C130 . 122.2(5) yes
C121 . C120 . C130 . 120.4(6) yes
C120 . C121 . C122 . 118.1(7) yes
C120 . C121 . H1211 . 120.864 no
C122 . C121 . H1211 . 121.066 no
C121 . C122 . C123 . 127.1(7) yes
C121 . C122 . C128 . 121.4(6) yes
C123 . C122 . C128 . 111.5(6) yes
C122 . C123 . C124 . 101.5(6) yes
C122 . C123 . C222 . 114.9(6) yes
C124 . C123 . C222 . 113.3(6) yes
C122 . C123 . C224 . 111.4(6) yes
C124 . C123 . C224 . 115.3(7) yes
C222 . C123 . C224 . 101.0(7) yes
C123 . C124 . C125 . 107.4(6) yes
C123 . C124 . H1241 . 110.018 no
C125 . C124 . H1241 . 109.936 no
C123 . C124 . H1242 . 109.964 no
C125 . C124 . H1242 . 110.032 no
H1241 . C124 . H1242 . 109.467 no
C124 . C125 . C126 . 111.7(8) yes
C124 . C125 . C127 . 112.2(7) yes
C126 . C125 . C127 . 110.3(8) yes
C124 . C125 . C128 . 100.7(6) yes
C126 . C125 . C128 . 108.8(7) yes
C127 . C125 . C128 . 112.7(8) yes
C125 . C126 . H1261 . 109.674 no
C125 . C126 . H1262 . 109.416 no
H1261 . C126 . H1262 . 109.476 no
C125 . C126 . H1263 . 109.309 no
H1261 . C126 . H1263 . 109.476 no
H1262 . C126 . H1263 . 109.476 no
C125 . C127 . H1271 . 109.561 no
C125 . C127 . H1272 . 109.463 no
H1271 . C127 . H1272 . 109.476 no
C125 . C127 . H1273 . 109.376 no
H1271 . C127 . H1273 . 109.475 no
H1272 . C127 . H1273 . 109.476 no
C125 . C128 . C122 . 112.1(7) yes
C125 . C128 . C129 . 126.8(7) yes
C122 . C128 . C129 . 121.1(6) yes
C128 . C129 . C130 . 119.1(7) yes
C128 . C129 . H1291 . 120.515 no
C130 . C129 . H1291 . 120.419 no
C120 . C130 . C129 . 119.9(6) yes
C120 . C130 . H1301 . 120.012 no
C129 . C130 . H1301 . 120.063 no
N201 . C202 . C203 . 121.0(10) yes
N201 . C202 . H2021 . 119.478 no
C203 . C202 . H2021 . 119.518 no
C202 . C203 . C204 . 119.8(10) yes
C202 . C203 . H2031 . 120.042 no
C204 . C203 . H2031 . 120.167 no
C203 . C204 . C205 . 119.5(10) yes
C203 . C204 . H2041 . 120.311 no
C205 . C204 . H2041 . 120.215 no
C204 . C205 . C206 . 119.9(12) yes
C204 . C205 . H2051 . 120.149 no
C206 . C205 . H2051 . 119.952 no
C205 . C206 . N207 . 123.0(10) yes
C205 . C206 . N201 . 121.0(9) yes
N207 . C206 . N201 . 116.0(7) yes
N208 . C209 . C210 . 113.8(7) yes
N208 . C209 . H2091 . 123.164 no
C210 . C209 . H2091 . 122.987 no
C209 . C210 . N215 . 115.4(6) yes
C209 . C210 . C211 . 120.3(7) yes
N215 . C210 . C211 . 124.3(8) yes
C210 . C211 . C212 . 117.9(8) yes
C210 . C211 . H2111 . 121.093 no
C212 . C211 . H2111 . 120.957 no
C211 . C212 . C213 . 119.2(7) yes
C211 . C212 . H2121 . 120.430 no
C213 . C212 . H2121 . 120.361 no
C212 . C213 . C214 . 120.2(8) yes
C212 . C213 . H2131 . 119.893 no
C214 . C213 . H2131 . 119.886 no
C213 . C214 . N215 . 121.9(8) yes
C213 . C214 . C216 . 118.3(7) yes
N215 . C214 . C216 . 119.7(6) yes
C214 . C216 . O217 . 105.6(5) yes
C214 . C216 . H2161 . 110.263 no
O217 . C216 . H2161 . 110.344 no
C214 . C216 . H2162 . 110.510 no
O217 . C216 . H2162 . 110.570 no
H2161 . C216 . H2162 . 109.467 no
O217 . C218 . O219 . 123.1(7) yes
O217 . C218 . C220 . 112.2(5) yes
O219 . C218 . C220 . 124.6(7) yes
C218 . C220 . C221 . 122.9(7) yes
C218 . C220 . C230 . 116.5(6) yes
C221 . C220 . C230 . 120.6(6) yes
C220 . C221 . C222 . 119.0(7) yes
C220 . C221 . H2211 . 120.521 no
C222 . C221 . H2211 . 120.495 no
C123 . C222 . C221 . 127.9(7) yes
C123 . C222 . C228 . 111.7(6) yes
C221 . C222 . C228 . 120.4(6) yes
C123 . C224 . C225 . 108.5(6) yes
C123 . C224 . H2241 . 109.635 no
C225 . C224 . H2241 . 109.830 no
C123 . C224 . H2242 . 109.722 no
C225 . C224 . H2242 . 109.705 no
H2241 . C224 . H2242 . 109.467 no
C224 . C225 . C226 . 109.2(10) yes
C224 . C225 . C227 . 112.6(8) yes
C226 . C225 . C227 . 111.8(9) yes
C224 . C225 . C228 . 101.6(7) yes
C226 . C225 . C228 . 108.8(8) yes
C227 . C225 . C228 . 112.3(11) yes
C225 . C226 . H2261 . 109.323 no
C225 . C226 . H2262 . 109.249 no
H2261 . C226 . H2262 . 109.476 no
C225 . C226 . H2263 . 109.828 no
H2261 . C226 . H2263 . 109.476 no
H2262 . C226 . H2263 . 109.475 no
C225 . C227 . H2271 . 109.478 no
C225 . C227 . H2272 . 109.405 no
H2271 . C227 . H2272 . 109.477 no
C225 . C227 . H2273 . 109.517 no
H2271 . C227 . H2273 . 109.476 no
H2272 . C227 . H2273 . 109.475 no
C225 . C228 . C222 . 112.1(7) yes
C225 . C228 . C229 . 126.9(8) yes
C222 . C228 . C229 . 121.0(7) yes
C228 . C229 . C230 . 118.5(7) yes
C228 . C229 . H2291 . 120.738 no
C230 . C229 . H2291 . 120.753 no
C229 . C230 . C220 . 120.5(6) yes
C229 . C230 . H2301 . 119.792 no
C220 . C230 . H2301 . 119.741 no
N301 . C302 . C303 . 122.1(8) yes
N301 . C302 . H3021 . 118.912 no
C303 . C302 . H3021 . 119.011 no
C302 . C303 . C304 . 120.4(8) yes
C302 . C303 . H3031 . 119.711 no
C304 . C303 . H3031 . 119.939 no
C303 . C304 . C305 . 118.9(8) yes
C303 . C304 . H3041 . 120.572 no
C305 . C304 . H3041 . 120.564 no
C304 . C305 . C306 . 118.6(8) yes
C304 . C305 . H3051 . 120.759 no
C306 . C305 . H3051 . 120.672 no
C305 . C306 . N307 . 122.1(6) yes
C305 . C306 . N301 . 122.9(7) yes
N307 . C306 . N301 . 114.9(6) yes
N308 . C309 . C310 . 112.8(5) yes
N308 . C309 . H3091 . 123.544 no
C310 . C309 . H3091 . 123.658 no
C309 . C310 . N315 . 115.4(5) yes
C309 . C310 . C311 . 121.1(5) yes
N315 . C310 . C311 . 123.5(6) yes
C310 . C311 . C312 . 118.0(6) yes
C310 . C311 . H3111 . 120.988 no
C312 . C311 . H3111 . 121.005 no
C311 . C312 . C313 . 119.8(6) yes
C311 . C312 . H3121 . 120.077 no
C313 . C312 . H3121 . 120.129 no
C312 . C313 . C314 . 120.1(6) yes
C312 . C313 . H3131 . 120.022 no
C314 . C313 . H3131 . 119.896 no
C313 . C314 . N315 . 121.3(6) yes
C313 . C314 . C316 . 120.1(6) yes
N315 . C314 . C316 . 118.6(6) yes
C314 . C316 . O317 . 107.6(4) yes
C314 . C316 . H3161 . 109.944 no
O317 . C316 . H3161 . 109.855 no
C314 . C316 . H3162 . 109.976 no
O317 . C316 . H3162 . 109.996 no
H3161 . C316 . H3162 . 109.467 no
O317 . C318 . O319 . 122.1(6) yes
O317 . C318 . C320 . 112.5(5) yes
O319 . C318 . C320 . 125.4(6) yes
C318 . C320 . C321 . 122.6(6) yes
C318 . C320 . C330 . 117.3(6) yes
C321 . C320 . C330 . 120.0(6) yes
C320 . C321 . C322 . 118.6(6) yes
C320 . C321 . H3211 . 120.720 no
C322 . C321 . H3211 . 120.720 no
C321 . C322 . C323 . 127.3(6) yes
C321 . C322 . C328 . 121.2(6) yes
C323 . C322 . C328 . 111.4(5) yes
C322 . C323 . C324 . 101.1(6) yes
C322 . C323 . C422 . 115.6(5) yes
C324 . C323 . C422 . 114.6(5) yes
C322 . C323 . C424 . 111.7(5) yes
C324 . C323 . C424 . 113.6(5) yes
C422 . C323 . C424 . 100.9(6) yes
C323 . C324 . C325 . 107.8(5) yes
C323 . C324 . H3241 . 109.972 no
C325 . C324 . H3241 . 109.988 no
C323 . C324 . H3242 . 109.744 no
C325 . C324 . H3242 . 109.826 no
H3241 . C324 . H3242 . 109.467 no
C324 . C325 . C326 . 111.4(7) yes
C324 . C325 . C327 . 112.7(6) yes
C326 . C325 . C327 . 108.6(6) yes
C324 . C325 . C328 . 101.9(5) yes
C326 . C325 . C328 . 109.8(6) yes
C327 . C325 . C328 . 112.3(7) yes
C325 . C326 . H3261 . 109.468 no
C325 . C326 . H3262 . 109.329 no
H3261 . C326 . H3262 . 109.476 no
C325 . C326 . H3263 . 109.602 no
H3261 . C326 . H3263 . 109.475 no
H3262 . C326 . H3263 . 109.476 no
C325 . C327 . H3271 . 109.355 no
C325 . C327 . H3272 . 109.682 no
H3271 . C327 . H3272 . 109.475 no
C325 . C327 . H3273 . 109.363 no
H3271 . C327 . H3273 . 109.476 no
H3272 . C327 . H3273 . 109.476 no
C325 . C328 . C322 . 112.1(6) yes
C325 . C328 . C329 . 128.6(6) yes
C322 . C328 . C329 . 119.3(6) yes
C328 . C329 . C330 . 119.9(7) yes
C328 . C329 . H3291 . 119.954 no
C330 . C329 . H3291 . 120.132 no
C320 . C330 . C329 . 121.0(7) yes
C320 . C330 . H3301 . 119.537 no
C329 . C330 . H3301 . 119.499 no
N401 . C402 . C403 . 121.4(8) yes
N401 . C402 . H4021 . 119.291 no
C403 . C402 . H4021 . 119.295 no
C402 . C403 . C404 . 119.6(8) yes
C402 . C403 . H4031 . 120.147 no
C404 . C403 . H4031 . 120.202 no
C403 . C404 . C405 . 119.7(7) yes
C403 . C404 . H4041 . 120.099 no
C405 . C404 . H4041 . 120.223 no
C404 . C405 . C406 . 118.3(8) yes
C404 . C405 . H4051 . 120.889 no
C406 . C405 . H4051 . 120.832 no
C405 . C406 . N401 . 123.2(7) yes
C405 . C406 . N407 . 121.2(7) yes
N401 . C406 . N407 . 115.5(6) yes
N408 . C409 . C410 . 113.2(6) yes
N408 . C409 . H4091 . 123.442 no
C410 . C409 . H4091 . 123.354 no
C409 . C410 . N415 . 115.4(5) yes
C409 . C410 . C411 . 120.7(6) yes
N415 . C410 . C411 . 123.9(6) yes
C410 . C411 . C412 . 117.7(6) yes
C410 . C411 . H4111 . 121.198 no
C412 . C411 . H4111 . 121.140 no
C411 . C412 . C413 . 119.0(6) yes
C411 . C412 . H4121 . 120.501 no
C413 . C412 . H4121 . 120.464 no
C412 . C413 . C414 . 120.6(6) yes
C412 . C413 . H4131 . 119.692 no
C414 . C413 . H4131 . 119.678 no
C413 . C414 . N415 . 122.1(6) yes
C413 . C414 . C416 . 118.6(6) yes
N415 . C414 . C416 . 119.3(5) yes
C414 . C416 . O417 . 104.5(5) yes
C414 . C416 . H4161 . 110.635 no
O417 . C416 . H4161 . 110.700 no
C414 . C416 . H4162 . 110.775 no
O417 . C416 . H4162 . 110.699 no
H4161 . C416 . H4162 . 109.467 no
O417 . C418 . O419 . 122.1(6) yes
O417 . C418 . C420 . 112.3(5) yes
O419 . C418 . C420 . 125.6(6) yes
C418 . C420 . C421 . 119.5(6) yes
C418 . C420 . C430 . 120.2(6) yes
C421 . C420 . C430 . 120.3(6) yes
C420 . C421 . C422 . 120.2(6) yes
C420 . C421 . H4211 . 119.960 no
C422 . C421 . H4211 . 119.815 no
C323 . C422 . C421 . 128.6(6) yes
C323 . C422 . C428 . 112.6(6) yes
C421 . C422 . C428 . 118.8(6) yes
C323 . C424 . C425 . 107.7(6) yes
C323 . C424 . H4241 . 109.893 no
C425 . C424 . H4241 . 109.849 no
C323 . C424 . H4242 . 109.924 no
C425 . C424 . H4242 . 109.995 no
H4241 . C424 . H4242 . 109.467 no
C424 . C425 . C426 . 111.6(7) yes
C424 . C425 . C427 . 112.0(7) yes
C426 . C425 . C427 . 108.3(8) yes
C424 . C425 . C428 . 102.8(6) yes
C426 . C425 . C428 . 108.8(6) yes
C427 . C425 . C428 . 113.2(7) yes
C425 . C426 . H4261 . 109.678 no
C425 . C426 . H4262 . 109.538 no
H4261 . C426 . H4262 . 109.476 no
C425 . C426 . H4263 . 109.183 no
H4261 . C426 . H4263 . 109.476 no
H4262 . C426 . H4263 . 109.476 no
C425 . C427 . H4271 . 109.645 no
C425 . C427 . H4272 . 109.571 no
H4271 . C427 . H4272 . 109.476 no
C425 . C427 . H4273 . 109.183 no
H4271 . C427 . H4273 . 109.475 no
H4272 . C427 . H4273 . 109.476 no
C425 . C428 . C422 . 110.3(6) yes
C425 . C428 . C429 . 127.7(7) yes
C422 . C428 . C429 . 122.0(6) yes
C428 . C429 . C430 . 118.8(6) yes
C428 . C429 . H4291 . 120.628 no
C430 . C429 . H4291 . 120.583 no
C429 . C430 . C420 . 119.8(6) yes
C429 . C430 . H4301 . 120.122 no
C420 . C430 . H4301 . 120.078 no
S51 . C511 . C512 . 120.3(5) yes
S51 . C511 . C516 . 119.7(6) yes
C512 . C511 . C516 . 120.1(7) yes
C511 . C512 . C513 . 118.2(7) yes
C511 . C512 . H5121 . 120.878 no
C513 . C512 . H5121 . 120.913 no
C512 . C513 . C514 . 121.6(8) yes
C512 . C513 . H5131 . 119.219 no
C514 . C513 . H5131 . 119.176 no
C513 . C514 . C515 . 120.3(9) yes
C513 . C514 . H5141 . 119.898 no
C515 . C514 . H5141 . 119.801 no
C514 . C515 . C516 . 118.7(9) yes
C514 . C515 . H5151 . 120.682 no
C516 . C515 . H5151 . 120.660 no
C515 . C516 . C511 . 121.1(8) yes
C515 . C516 . H5161 . 119.409 no
C511 . C516 . H5161 . 119.472 no
S52 . C521 . C522 . 115.6(8) yes
S52 . C521 . C526 . 121.7(8) yes
C522 . C521 . C526 . 122.7(11) yes
C521 . C522 . C523 . 111.3(11) yes
C521 . C522 . H5221 . 124.280 no
C523 . C522 . H5221 . 124.397 no
C522 . C523 . C524 . 128.6(14) yes
C522 . C523 . H5231 . 115.724 no
C524 . C523 . H5231 . 115.638 no
C523 . C524 . C525 . 117.8(14) yes
C523 . C524 . H5241 . 120.727 no
C525 . C524 . H5241 . 121.468 no
C524 . C525 . C526 . 116.2(12) yes
C524 . C525 . H5251 . 121.659 no
C526 . C525 . H5251 . 122.143 no
C525 . C526 . C521 . 123.0(11) yes
C525 . C526 . H5261 . 118.550 no
C521 . C526 . H5261 . 118.410 no
S531 . C531 . C532 . 118.9(16) yes
S531 . C531 . C536 . 120.3(16) yes
C532 . C531 . C536 . 120.8(15) yes
C531 . C532 . C533 . 118.2(17) yes
C531 . C532 . H5321 . 121.888 no
C533 . C532 . H5321 . 119.897 no
C532 . C533 . C534 . 122.5(18) yes
C532 . C533 . H5331 . 120.229 no
C534 . C533 . H5331 . 117.249 no
C533 . C534 . C535 . 123.2(18) yes
C533 . C534 . H5341 . 120.183 no
C535 . C534 . H5341 . 116.585 no
C534 . C535 . C536 . 113.1(17) yes
C534 . C535 . H5351 . 125.156 no
C536 . C535 . H5351 . 121.693 no
C535 . C536 . C531 . 122.0(17) yes
C535 . C536 . H5361 . 119.843 no
C531 . C536 . H5361 . 118.123 no
S541 . C541 . C542 . 121.5(14) yes
S541 . C541 . C546 . 117.6(15) yes
C542 . C541 . C546 . 120.8(14) yes
C541 . C542 . C543 . 120.9(16) yes
C541 . C542 . H5421 . 119.666 no
C543 . C542 . H5421 . 119.435 no
C542 . C543 . C544 . 118.6(17) yes
C542 . C543 . H5431 . 120.786 no
C544 . C543 . H5431 . 120.583 no
C543 . C544 . C545 . 123.5(17) yes
C543 . C544 . H5441 . 118.680 no
C545 . C544 . H5441 . 117.847 no
C544 . C545 . C546 . 117.3(17) yes
C544 . C545 . H5451 . 122.022 no
C546 . C545 . H5451 . 120.666 no
C541 . C546 . C545 . 118.9(16) yes
C541 . C546 . H5461 . 120.097 no
C545 . C546 . H5461 . 120.999 no
S551 . C551 . C552 . 120.8(14) yes
S551 . C551 . C556 . 118.0(13) yes
C552 . C551 . C556 . 121.2(14) yes
C551 . C552 . C553 . 121.7(16) yes
C551 . C552 . H5521 . 119.335 no
C553 . C552 . H5521 . 118.993 no
C552 . C553 . C554 . 118.9(17) yes
C552 . C553 . H5531 . 120.649 no
C554 . C553 . H5531 . 120.428 no
C553 . C554 . C555 . 120.5(16) yes
C553 . C554 . H5541 . 119.931 no
C555 . C554 . H5541 . 119.558 no
C554 . C555 . C556 . 118.7(16) yes
C554 . C555 . H5551 . 120.817 no
C556 . C555 . H5551 . 120.504 no
C555 . C556 . C551 . 119.1(15) yes
C555 . C556 . H5561 . 120.630 no
C551 . C556 . H5561 . 120.316 no
S561 . C561 . C562 . 124.4(15) yes
S561 . C561 . C566 . 117.2(15) yes
C562 . C561 . C566 . 118.4(15) yes
C561 . C562 . C543 . 139(2) yes
C561 . C562 . C563 . 120.5(17) yes
C561 . C562 . H5621 . 119.653 no
C563 . C562 . H5621 . 119.832 no
C562 . C563 . C564 . 120.8(19) yes
C562 . C563 . H5631 . 119.589 no
C564 . C563 . H5631 . 119.621 no
C563 . C564 . C565 . 118.3(18) yes
C563 . C564 . H5641 . 120.860 no
C565 . C564 . H5641 . 120.804 no
C564 . C565 . C566 . 121.8(18) yes
C564 . C565 . H5651 . 119.153 no
C566 . C565 . H5651 . 119.051 no
C565 . C566 . C561 . 120.2(17) yes
C565 . C566 . H5661 . 119.914 no
C561 . C566 . H5661 . 119.878 no
S571 . C571 . C572 . 125(2) yes
S571 . C571 . C576 . 115(2) yes
C572 . C571 . C576 . 120.3(18) yes
C571 . C572 . C573 . 119(2) yes
C571 . C572 . H5721 . 111.891 no
C573 . C572 . H5721 . 128.580 no
C572 . C573 . C574 . 119(2) yes
C572 . C573 . H5731 . 111.009 no
C574 . C573 . H5731 . 130.270 no
C573 . C574 . C575 . 120(2) yes
C573 . C574 . H5741 . 110.363 no
C575 . C574 . H5741 . 129.849 no
C574 . C575 . C576 . 121(2) yes
C574 . C575 . H5751 . 109.795 no
C576 . C575 . H5751 . 129.085 no
C575 . C576 . C571 . 121(2) yes
C575 . C576 . H5761 . 110.576 no
C571 . C576 . H5761 . 128.760 no
O801 . C802 . C803 . 100(2) yes

loop_
_geom_bond_atom_site_label_1
_geom_bond_site_symmetry_1
_geom_bond_atom_site_label_2
_geom_bond_site_symmetry_2
_geom_bond_distance
_geom_bond_publ_flag
Fe1 . N101 . 1.997(5) yes
Fe1 . N108 . 1.890(5) yes
Fe1 . N115 . 2.071(5) yes
Fe1 . N301 . 1.992(5) yes
Fe1 . N308 . 1.886(5) yes
Fe1 . N315 . 2.075(5) yes
Fe2 . N201 . 1.989(6) yes
Fe2 . N208 . 1.883(6) yes
Fe2 . N215 . 2.069(5) yes
Fe2 . N401 . 1.975(5) yes
Fe2 . N408 . 1.884(6) yes
Fe2 . N415 . 2.068(5) yes
S51 . O511 . 1.448(6) yes
S51 . O512 . 1.459(6) yes
S51 . O513 . 1.423(6) yes
S51 . C511 . 1.766(7) yes
S52 . O521 . 1.400(6) yes
S52 . O522 . 1.485(10) yes
S52 . O523 . 1.424(8) yes
S52 . C521 . 1.837(10) yes
S531 . O531 . 1.446(10) yes
S531 . O532 . 1.463(10) yes
S531 . O533 . 1.439(9) yes
S531 . C531 . 1.741(15) yes
S541 . O541 . 1.391(16) yes
S541 . O542 . 1.357(11) yes
S541 . O543 . 1.388(16) yes
S541 . C541 . 1.752(15) yes
S551 . O551 . 1.429(16) yes
S551 . O552 . 1.445(11) yes
S551 . O553 . 1.414(15) yes
S551 . C551 . 1.737(14) yes
S561 . O561 . 1.449(18) yes
S561 . O562 . 1.403(17) yes
S561 . O563 . 1.419(17) yes
S561 . C561 . 1.760(16) yes
S571 . O571 . 1.397(17) yes
S571 . O572 . 1.469(18) yes
S571 . O573 . 1.425(17) yes
S571 . C571 . 1.747(19) yes
O117 . C116 . 1.445(7) yes
O117 . C118 . 1.344(7) yes
O119 . C118 . 1.212(7) yes
O217 . C216 . 1.459(8) yes
O217 . C218 . 1.348(8) yes
O219 . C218 . 1.194(8) yes
O317 . C316 . 1.450(7) yes
O317 . C318 . 1.356(7) yes
O319 . C318 . 1.208(7) yes
O417 . C416 . 1.443(7) yes
O417 . C418 . 1.352(7) yes
O419 . C418 . 1.202(7) yes
O601 . C601 . 1.30(2) yes
O602 . C602 . 1.465(16) yes
O605 . C605 . 1.54(2) yes
O606 . C606 . 1.416(9) yes
O607 . C607 . 1.37(2) yes
O801 . C802 . 1.24(2) yes
N101 . C102 . 1.327(8) yes
N101 . C106 . 1.360(8) yes
N107 . N108 . 1.366(7) yes
N107 . C106 . 1.354(9) yes
N107 . H1071 . 1.000 no
N108 . C109 . 1.305(8) yes
N115 . C110 . 1.378(8) yes
N115 . C114 . 1.358(7) yes
N201 . C202 . 1.356(9) yes
N201 . C206 . 1.354(11) yes
N207 . N208 . 1.354(8) yes
N207 . C206 . 1.360(10) yes
N207 . H2071 . 1.000 no
N208 . C209 . 1.294(8) yes
N215 . C210 . 1.374(9) yes
N215 . C214 . 1.343(9) yes
N301 . C302 . 1.356(9) yes
N301 . C306 . 1.346(8) yes
N307 . N308 . 1.360(7) yes
N307 . C306 . 1.369(9) yes
N307 . H3071 . 1.000 no
N308 . C309 . 1.297(8) yes
N315 . C310 . 1.358(7) yes
N315 . C314 . 1.355(7) yes
N401 . C402 . 1.371(9) yes
N401 . C406 . 1.365(9) yes
N407 . N408 . 1.373(7) yes
N407 . C406 . 1.363(9) yes
N407 . H4071 . 1.000 no
N408 . C409 . 1.288(8) yes
N415 . C410 . 1.356(8) yes
N415 . C414 . 1.356(8) yes
C102 . C103 . 1.389(9) yes
C102 . H1021 . 1.000 no
C103 . C104 . 1.365(10) yes
C103 . H1031 . 1.000 no
C104 . C105 . 1.376(11) yes
C104 . H1041 . 1.000 no
C105 . C106 . 1.415(9) yes
C105 . H1051 . 1.000 no
C109 . C110 . 1.438(9) yes
C109 . H1091 . 1.000 no
C110 . C111 . 1.370(9) yes
C111 . C112 . 1.398(10) yes
C111 . H1111 . 1.000 no
C112 . C113 . 1.364(10) yes
C112 . H1121 . 1.000 no
C113 . C114 . 1.381(9) yes
C113 . H1131 . 1.000 no
C114 . C116 . 1.491(8) yes
C116 . H1161 . 1.000 no
C116 . H1162 . 1.000 no
C118 . C120 . 1.489(9) yes
C120 . C121 . 1.415(8) yes
C120 . C130 . 1.393(9) yes
C121 . C122 . 1.379(9) yes
C121 . H1211 . 1.000 no
C122 . C123 . 1.528(9) yes
C122 . C128 . 1.370(11) yes
C123 . C124 . 1.555(12) yes
C123 . C222 . 1.522(9) yes
C123 . C224 . 1.559(12) yes
C124 . C125 . 1.555(11) yes
C124 . H1241 . 1.000 no
C124 . H1242 . 1.000 no
C125 . C126 . 1.533(12) yes
C125 . C127 . 1.515(15) yes
C125 . C128 . 1.537(10) yes
C126 . H1261 . 1.000 no
C126 . H1262 . 1.000 no
C126 . H1263 . 1.000 no
C127 . H1271 . 1.000 no
C127 . H1272 . 1.000 no
C127 . H1273 . 1.000 no
C128 . C129 . 1.385(10) yes
C129 . C130 . 1.392(9) yes
C129 . H1291 . 1.000 no
C130 . H1301 . 1.000 no
C202 . C203 . 1.398(13) yes
C202 . H2021 . 1.000 no
C203 . C204 . 1.361(18) yes
C203 . H2031 . 1.000 no
C204 . C205 . 1.363(16) yes
C204 . H2041 . 1.000 no
C205 . C206 . 1.397(12) yes
C205 . H2051 . 1.000 no
C209 . C210 . 1.441(11) yes
C209 . H2091 . 1.000 no
C210 . C211 . 1.384(9) yes
C211 . C212 . 1.377(12) yes
C211 . H2111 . 1.000 no
C212 . C213 . 1.372(12) yes
C212 . H2121 . 1.000 no
C213 . C214 . 1.403(10) yes
C213 . H2131 . 1.000 no
C214 . C216 . 1.496(10) yes
C216 . H2161 . 1.000 no
C216 . H2162 . 1.000 no
C218 . C220 . 1.475(9) yes
C220 . C221 . 1.404(8) yes
C220 . C230 . 1.389(10) yes
C221 . C222 . 1.380(9) yes
C221 . H2211 . 1.000 no
C222 . C228 . 1.396(11) yes
C224 . C225 . 1.555(13) yes
C224 . H2241 . 1.000 no
C224 . H2242 . 1.000 no
C225 . C226 . 1.564(15) yes
C225 . C227 . 1.497(17) yes
C225 . C228 . 1.509(11) yes
C226 . H2261 . 1.000 no
C226 . H2262 . 1.000 no
C226 . H2263 . 1.000 no
C227 . H2271 . 1.000 no
C227 . H2272 . 1.000 no
C227 . H2273 . 1.000 no
C228 . C229 . 1.394(11) yes
C229 . C230 . 1.395(10) yes
C229 . H2291 . 1.000 no
C230 . H2301 . 1.000 no
C302 . C303 . 1.361(12) yes
C302 . H3021 . 1.000 no
C303 . C304 . 1.377(13) yes
C303 . H3031 . 1.000 no
C304 . C305 . 1.364(12) yes
C304 . H3041 . 1.000 no
C305 . C306 . 1.392(10) yes
C305 . H3051 . 1.000 no
C309 . C310 . 1.440(9) yes
C309 . H3091 . 1.000 no
C310 . C311 . 1.391(9) yes
C311 . C312 . 1.372(9) yes
C311 . H3111 . 1.000 no
C312 . C313 . 1.364(9) yes
C312 . H3121 . 1.000 no
C313 . C314 . 1.398(9) yes
C313 . H3131 . 1.000 no
C314 . C316 . 1.475(8) yes
C316 . H3161 . 1.000 no
C316 . H3162 . 1.000 no
C318 . C320 . 1.466(9) yes
C320 . C321 . 1.383(8) yes
C320 . C330 . 1.410(9) yes
C321 . C322 . 1.390(8) yes
C321 . H3211 . 1.000 no
C322 . C323 . 1.516(9) yes
C322 . C328 . 1.403(9) yes
C323 . C324 . 1.561(10) yes
C323 . C422 . 1.510(9) yes
C323 . C424 . 1.554(10) yes
C324 . C325 . 1.558(11) yes
C324 . H3241 . 1.000 no
C324 . H3242 . 1.000 no
C325 . C326 . 1.540(10) yes
C325 . C327 . 1.559(12) yes
C325 . C328 . 1.495(10) yes
C326 . H3261 . 1.000 no
C326 . H3262 . 1.000 no
C326 . H3263 . 1.000 no
C327 . H3271 . 1.000 no
C327 . H3272 . 1.000 no
C327 . H3273 . 1.000 no
C328 . C329 . 1.389(10) yes
C329 . C330 . 1.359(10) yes
C329 . H3291 . 1.000 no
C330 . H3301 . 1.000 no
C402 . C403 . 1.372(10) yes
C402 . H4021 . 1.000 no
C403 . C404 . 1.412(13) yes
C403 . H4031 . 1.000 no
C404 . C405 . 1.362(12) yes
C404 . H4041 . 1.000 no
C405 . C406 . 1.393(9) yes
C405 . H4051 . 1.000 no
C409 . C410 . 1.457(9) yes
C409 . H4091 . 1.000 no
C410 . C411 . 1.394(9) yes
C411 . C412 . 1.393(9) yes
C411 . H4111 . 1.000 no
C412 . C413 . 1.360(10) yes
C412 . H4121 . 1.000 no
C413 . C414 . 1.387(9) yes
C413 . H4131 . 1.000 no
C414 . C416 . 1.490(9) yes
C416 . H4161 . 1.000 no
C416 . H4162 . 1.000 no
C418 . C420 . 1.475(9) yes
C420 . C421 . 1.383(8) yes
C420 . C430 . 1.390(9) yes
C421 . C422 . 1.390(9) yes
C421 . H4211 . 1.000 no
C422 . C428 . 1.381(9) yes
C424 . C425 . 1.523(11) yes
C424 . H4241 . 1.000 no
C424 . H4242 . 1.000 no
C425 . C426 . 1.556(11) yes
C425 . C427 . 1.544(13) yes
C425 . C428 . 1.509(10) yes
C426 . H4261 . 1.000 no
C426 . H4262 . 1.000 no
C426 . H4263 . 1.000 no
C427 . H4271 . 1.000 no
C427 . H4272 . 1.000 no
C427 . H4273 . 1.000 no
C428 . C429 . 1.380(10) yes
C429 . C430 . 1.397(9) yes
C429 . H4291 . 1.000 no
C430 . H4301 . 1.000 no
C511 . C512 . 1.398(10) yes
C511 . C516 . 1.360(10) yes
C512 . C513 . 1.392(11) yes
C512 . H5121 . 1.000 no
C513 . C514 . 1.357(11) yes
C513 . H5131 . 1.000 no
C514 . C515 . 1.380(11) yes
C514 . H5141 . 1.000 no
C515 . C516 . 1.400(12) yes
C515 . H5151 . 1.000 no
C516 . H5161 . 1.000 no
C521 . C522 . 1.450(15) yes
C521 . C526 . 1.272(13) yes
C522 . C523 . 1.429(16) yes
C522 . H5221 . 1.000 no
C523 . C524 . 1.309(16) yes
C523 . H5231 . 1.000 no
C524 . C525 . 1.401(17) yes
C524 . H5241 . 1.000 no
C525 . C526 . 1.476(15) yes
C525 . H5251 . 1.000 no
C526 . H5261 . 1.000 no
C531 . C532 . 1.38(2) yes
C531 . C536 . 1.38(2) yes
C532 . C533 . 1.40(2) yes
C532 . H5321 . 1.000 no
C533 . C534 . 1.35(2) yes
C533 . H5331 . 1.000 no
C534 . C535 . 1.41(2) yes
C534 . H5341 . 1.000 no
C535 . C536 . 1.49(2) yes
C535 . H5351 . 1.000 no
C536 . H5361 . 1.000 no
C541 . C542 . 1.38(2) yes
C541 . C546 . 1.40(2) yes
C542 . C543 . 1.36(2) yes
C542 . H5421 . 1.000 no
C543 . C544 . 1.34(2) yes
C543 . H5431 . 1.000 no
C544 . C545 . 1.42(2) yes
C544 . H5441 . 1.000 no
C545 . C546 . 1.39(2) yes
C545 . H5451 . 1.000 no
C546 . H5461 . 1.000 no
C551 . C552 . 1.40(2) yes
C551 . C556 . 1.36(2) yes
C552 . C553 . 1.37(2) yes
C552 . H5521 . 1.000 no
C553 . C554 . 1.39(2) yes
C553 . H5531 . 1.000 no
C554 . C555 . 1.43(2) yes
C554 . H5541 . 1.000 no
C555 . C556 . 1.43(2) yes
C555 . H5551 . 1.000 no
C556 . H5561 . 1.000 no
C561 . C562 . 1.41(2) yes
C561 . C566 . 1.38(2) yes
C562 . C563 . 1.43(2) yes
C562 . H5621 . 1.000 no
C563 . C564 . 1.35(2) yes
C563 . H5631 . 1.000 no
C564 . C565 . 1.41(2) yes
C564 . H5641 . 1.000 no
C565 . C566 . 1.40(2) yes
C565 . H5651 . 1.000 no
C566 . H5661 . 1.000 no
C571 . C572 . 1.44(3) yes
C571 . C576 . 1.34(3) yes
C572 . C573 . 1.42(3) yes
C572 . H5721 . 1.000 no
C573 . C574 . 1.42(3) yes
C573 . H5731 . 1.000 no
C574 . C575 . 1.38(3) yes
C574 . H5741 . 1.000 no
C575 . C576 . 1.42(3) yes
C575 . H5751 . 1.000 no
C576 . H5761 . 1.000 no
C802 . C803 . 1.35(3) yes

loop_
_geom_torsion_atom_site_label_1
_geom_torsion_atom_site_label_2
_geom_torsion_atom_site_label_3
_geom_torsion_atom_site_label_4
_geom_torsion_site_symmetry_1
_geom_torsion_site_symmetry_2
_geom_torsion_site_symmetry_3
_geom_torsion_site_symmetry_4
_geom_torsion
_geom_torsion_publ_flag
Fe1 N101 C102 C103 . . . . 178.4(5) no
Fe1 N101 C106 N107 . . . . 6.1(7) no
Fe1 N101 C106 C105 . . . . -176.1(5) no
Fe1 N108 N107 C106 . . . . -3.2(7) no
Fe1 N108 C109 C110 . . . . 6.8(8) no
Fe1 N115 C110 C109 . . . . -1.6(7) no
Fe1 N115 C110 C111 . . . . -179.9(6) no
Fe1 N115 C114 C113 . . . . 178.9(5) no
Fe1 N115 C114 C116 . . . . 0.5(9) no
Fe1 N301 C302 C303 . . . . -178.5(7) no
Fe1 N301 C306 N307 . . . . -1.4(8) no
Fe1 N301 C306 C305 . . . . 178.4(6) no
Fe1 N308 N307 C306 . . . . 3.1(7) no
Fe1 N308 C309 C310 . . . . 5.3(8) no
Fe1 N315 C310 C309 . . . . -6.9(7) no
Fe1 N315 C310 C311 . . . . 173.7(5) no
Fe1 N315 C314 C313 . . . . -173.5(5) no
Fe1 N315 C314 C316 . . . . 8.3(9) no
Fe2 N201 C202 C203 . . . . 178.6(7) no
Fe2 N201 C206 N207 . . . . -1.7(9) no
Fe2 N201 C206 C205 . . . . -179.0(7) no
Fe2 N208 N207 C206 . . . . 1.4(8) no
Fe2 N208 C209 C210 . . . . 3.6(9) no
Fe2 N215 C210 C209 . . . . -7.2(8) no
Fe2 N215 C210 C211 . . . . 174.4(7) no
Fe2 N215 C214 C213 . . . . -171.8(6) no
Fe2 N215 C214 C216 . . . . 10(1) no
Fe2 N401 C402 C403 . . . . 175.0(6) no
Fe2 N401 C406 N407 . . . . 1.3(9) no
Fe2 N401 C406 C405 . . . . -176.6(7) no
Fe2 N408 N407 C406 . . . . 4.9(8) no
Fe2 N408 C409 C410 . . . . 6.2(9) no
Fe2 N415 C410 C409 . . . . -4.6(7) no
Fe2 N415 C410 C411 . . . . 175.2(5) no
Fe2 N415 C414 C413 . . . . -173.8(5) no
Fe2 N415 C414 C416 . . . . 8(1) no
S51 C511 C512 C513 . . . . 179.1(6) no
S51 C511 C516 C515 . . . . -178.6(7) no
S52 C521 C522 C523 . . . . 178.7(9) no
S52 C521 C526 C525 . . . . 178.7(9) no
O117 C116 C114 N115 . . . . 88.5(6) no
O117 C116 C114 C113 . . . . -89.9(7) no
O117 C118 C120 C121 . . . . -177.9(5) no
O117 C118 C120 C130 . . . . 0.3(8) no
O119 C118 O117 C116 . . . . 4.0(8) no
O119 C118 C120 C121 . . . . 0.6(9) no
O119 C118 C120 C130 . . . . 178.7(6) no
O217 C216 C214 N215 . . . . 85.1(8) no
O217 C216 C214 C213 . . . . -93.3(8) no
O217 C218 C220 C221 . . . . 22.7(9) no
O217 C218 C220 C230 . . . . -159.2(6) no
O219 C218 O217 C216 . . . . 4(1) no
O219 C218 C220 C221 . . . . -159.5(8) no
O219 C218 C220 C230 . . . . 19(1) no
O317 C316 C314 N315 . . . . 90.0(6) no
O317 C316 C314 C313 . . . . -88.2(7) no
O317 C318 C320 C321 . . . . 15(1) no
O317 C318 C320 C330 . . . . -168.2(6) no
O319 C318 O317 C316 . . . . 5.6(9) no
O319 C318 C320 C321 . . . . -165.3(7) no
O319 C318 C320 C330 . . . . 12(1) no
O417 C416 C414 N415 . . . . 78.1(7) no
O417 C416 C414 C413 . . . . -99.8(7) no
O417 C418 C420 C421 . . . . -174.9(5) no
O417 C418 C420 C430 . . . . 5.3(8) no
O419 C418 O417 C416 . . . . 5.3(8) no
O419 C418 C420 C421 . . . . 5.1(9) no
O419 C418 C420 C430 . . . . -174.7(6) no
O511 S51 C511 C512 . . . . -1.8(7) no
O511 S51 C511 C516 . . . . 177.8(6) no
O512 S51 C511 C512 . . . . -119.5(6) no
O512 S51 C511 C516 . . . . 60.0(7) no
O513 S51 C511 C512 . . . . 121.0(7) no
O513 S51 C511 C516 . . . . -59.5(8) no
O521 S52 C521 C522 . . . . -170.3(9) no
O521 S52 C521 C526 . . . . 8(1) no
O522 S52 C521 C522 . . . . -54(1) no
O522 S52 C521 C526 . . . . 125(1) no
O523 S52 C521 C522 . . . . 69(1) no
O523 S52 C521 C526 . . . . -113(1) no
N101 Fe1 N108 N107 . . . . 5.1(4) no
N101 Fe1 N108 C109 . . . . 176.1(5) no
N101 Fe1 N115 C110 . . . . 10.3(8) no
N101 Fe1 N115 C114 . . . . -169.4(6) no
N101 Fe1 N301 C302 . . . . -84.7(6) no
N101 Fe1 N301 C306 . . . . 95.9(5) no
N101 Fe1 N308 N307 . . . . -93.9(4) no
N101 Fe1 N308 C309 . . . . 81.8(5) no
N101 Fe1 N315 C310 . . . . -86.6(4) no
N101 Fe1 N315 C314 . . . . 88.5(6) no
N101 C102 C103 C104 . . . . -2(1) no
N101 C106 N107 N108 . . . . -2.1(9) no
N101 C106 C105 C104 . . . . -2(1) no
N107 N108 Fe1 N115 . . . . -177.1(5) no
N107 N108 Fe1 N301 . . . . -86.4(4) no
N107 N108 Fe1 N308 . . . . -52(2) no
N107 N108 Fe1 N315 . . . . 91.4(4) no
N107 N108 C109 C110 . . . . 177.4(6) no
N107 C106 N101 C102 . . . . -174.0(6) no
N107 C106 C105 C104 . . . . 175.5(7) no
N108 Fe1 N101 C102 . . . . 174.2(6) no
N108 Fe1 N101 C106 . . . . -5.9(4) no
N108 Fe1 N115 C110 . . . . 3.9(4) no
N108 Fe1 N115 C114 . . . . -175.8(6) no
N108 Fe1 N301 C302 . . . . -4.1(7) no
N108 Fe1 N301 C306 . . . . 176.4(5) no
N108 Fe1 N308 N307 . . . . -38(2) no
N108 Fe1 N308 C309 . . . . 138(1) no
N108 Fe1 N315 C310 . . . . -166.4(4) no
N108 Fe1 N315 C314 . . . . 8.7(6) no
N108 N107 C106 C105 . . . . -179.9(6) no
N108 C109 C110 N115 . . . . -2.9(9) no
N108 C109 C110 C111 . . . . 175.4(6) no
N115 Fe1 N101 C102 . . . . 167.8(6) no
N115 Fe1 N101 C106 . . . . -12.3(8) no
N115 Fe1 N108 C109 . . . . -6.1(5) no
N115 Fe1 N301 C302 . . . . 75.4(6) no
N115 Fe1 N301 C306 . . . . -104.1(5) no
N115 Fe1 N308 N307 . . . . 85.2(4) no
N115 Fe1 N308 C309 . . . . -99.1(5) no
N115 Fe1 N315 C310 . . . . 113.0(4) no
N115 Fe1 N315 C314 . . . . -71.9(6) no
N115 C110 C111 C112 . . . . 1(1) no
N115 C114 C113 C112 . . . . 1(1) no
N201 Fe2 N208 N207 . . . . -1.8(5) no
N201 Fe2 N208 C209 . . . . 172.3(6) no
N201 Fe2 N215 C210 . . . . 2(1) no
N201 Fe2 N215 C214 . . . . 175.8(7) no
N201 Fe2 N401 C402 . . . . -83.2(7) no
N201 Fe2 N401 C406 . . . . 95.1(5) no
N201 Fe2 N408 N407 . . . . -91.9(5) no
N201 Fe2 N408 C409 . . . . 81.5(6) no
N201 Fe2 N415 C410 . . . . -88.2(5) no
N201 Fe2 N415 C414 . . . . 87.0(6) no
N201 C202 C203 C204 . . . . 2(2) no
N201 C206 N207 N208 . . . . 0.3(9) no
N201 C206 C205 C204 . . . . -1(1) no
N207 N208 Fe2 N215 . . . . 179.9(5) no
N207 N208 Fe2 N401 . . . . -90.4(5) no
N207 N208 Fe2 N415 . . . . 84.7(5) no
N207 N208 C209 C210 . . . . 177.4(6) no
N207 C206 N201 C202 . . . . 179.2(7) no
N207 C206 C205 C204 . . . . -177.7(9) no
N208 Fe2 N201 C202 . . . . -179.1(7) no
N208 Fe2 N201 C206 . . . . 1.8(5) no
N208 Fe2 N215 C210 . . . . 7.0(5) no
N208 Fe2 N215 C214 . . . . -179.1(7) no
N208 Fe2 N401 C402 . . . . -2.8(7) no
N208 Fe2 N401 C406 . . . . 175.4(5) no
N208 Fe2 N415 C410 . . . . -168.1(4) no
N208 Fe2 N415 C414 . . . . 7.1(7) no
N208 N207 C206 C205 . . . . 177.6(8) no
N208 C209 C210 N215 . . . . 3(1) no
N208 C209 C210 C211 . . . . -178.5(7) no
N215 Fe2 N201 C202 . . . . -174.1(7) no
N215 Fe2 N201 C206 . . . . 7(1) no
N215 Fe2 N208 C209 . . . . -6.0(6) no
N215 Fe2 N401 C402 . . . . 77.6(7) no
N215 Fe2 N401 C406 . . . . -104.1(5) no
N215 Fe2 N408 N407 . . . . 84.6(5) no
N215 Fe2 N408 C409 . . . . -102.0(6) no
N215 Fe2 N415 C410 . . . . 109.9(4) no
N215 Fe2 N415 C414 . . . . -74.9(6) no
N215 C210 C211 C212 . . . . -2(1) no
N215 C214 C213 C212 . . . . -0(1) no
N301 Fe1 N101 C102 . . . . -95.4(6) no
N301 Fe1 N101 C106 . . . . 84.5(4) no
N301 Fe1 N108 C109 . . . . 84.6(5) no
N301 Fe1 N115 C110 . . . . -86.7(4) no
N301 Fe1 N115 C114 . . . . 93.6(6) no
N301 Fe1 N308 N307 . . . . -2.9(4) no
N301 Fe1 N308 C309 . . . . 172.8(6) no
N301 Fe1 N315 C310 . . . . 7.1(9) no
N301 Fe1 N315 C314 . . . . -177.8(6) no
N301 C302 C303 C304 . . . . -0(2) no
N301 C306 N307 N308 . . . . -1.0(9) no
N301 C306 C305 C304 . . . . 0(1) no
N307 N308 Fe1 N315 . . . . 177.1(5) no
N307 N308 C309 C310 . . . . -179.2(6) no
N307 C306 N301 C302 . . . . 179.1(6) no
N307 C306 C305 C304 . . . . -179.8(8) no
N308 Fe1 N101 C102 . . . . -14.6(6) no
N308 Fe1 N101 C106 . . . . 165.3(4) no
N308 Fe1 N108 C109 . . . . 119(1) no
N308 Fe1 N115 C110 . . . . -167.3(4) no
N308 Fe1 N115 C114 . . . . 13.0(6) no
N308 Fe1 N301 C302 . . . . -178.2(7) no
N308 Fe1 N301 C306 . . . . 2.3(5) no
N308 Fe1 N315 C310 . . . . 7.3(4) no
N308 Fe1 N315 C314 . . . . -177.6(6) no
N308 N307 C306 C305 . . . . 179.3(7) no
N308 C309 C310 N315 . . . . 1.7(9) no
N308 C309 C310 C311 . . . . -178.8(6) no
N315 Fe1 N101 C102 . . . . 64.5(6) no
N315 Fe1 N101 C106 . . . . -115.7(4) no
N315 Fe1 N108 C109 . . . . -97.6(5) no
N315 Fe1 N115 C110 . . . . 112.7(4) no
N315 Fe1 N115 C114 . . . . -67.0(6) no
N315 Fe1 N301 C302 . . . . -178.0(6) no
N315 Fe1 N301 C306 . . . . 2.5(9) no
N315 Fe1 N308 C309 . . . . -7.2(5) no
N315 C310 C311 C312 . . . . 0.8(9) no
N315 C314 C313 C312 . . . . 1(1) no
N401 Fe2 N201 C202 . . . . -85.2(7) no
N401 Fe2 N201 C206 . . . . 95.8(5) no
N401 Fe2 N208 C209 . . . . 83.6(6) no
N401 Fe2 N215 C210 . . . . -86.8(5) no
N401 Fe2 N215 C214 . . . . 87.1(7) no
N401 Fe2 N408 N407 . . . . -3.3(5) no
N401 Fe2 N408 C409 . . . . 170.1(6) no
N401 Fe2 N415 C410 . . . . -3.1(9) no
N401 Fe2 N415 C414 . . . . 172.1(7) no
N401 C402 C403 C404 . . . . 4(1) no
N401 C406 N407 N408 . . . . -3.9(9) no
N401 C406 C405 C404 . . . . -1(1) no
N407 N408 Fe2 N415 . . . . 179.7(5) no
N407 N408 C409 C410 . . . . 179.2(6) no
N407 C406 N401 C402 . . . . 179.8(7) no
N407 C406 C405 C404 . . . . -178.7(8) no
N408 Fe2 N201 C202 . . . . -4.3(7) no
N408 Fe2 N201 C206 . . . . 176.6(5) no
N408 Fe2 N215 C210 . . . . -167.5(5) no
N408 Fe2 N215 C214 . . . . 6.4(7) no
N408 Fe2 N401 C402 . . . . -177.2(7) no
N408 Fe2 N401 C406 . . . . 1.0(5) no
N408 Fe2 N415 C410 . . . . 5.9(4) no
N408 Fe2 N415 C414 . . . . -179.0(6) no
N408 N407 C406 C405 . . . . 174.1(7) no
N408 C409 C410 N415 . . . . -0(1) no
N408 C409 C410 C411 . . . . 179.8(7) no
N415 Fe2 N201 C202 . . . . 75.6(7) no
N415 Fe2 N201 C206 . . . . -103.4(5) no
N415 Fe2 N208 C209 . . . . -101.3(6) no
N415 Fe2 N215 C210 . . . . 110.8(5) no
N415 Fe2 N215 C214 . . . . -75.3(7) no
N415 Fe2 N401 C402 . . . . -168.3(6) no
N415 Fe2 N401 C406 . . . . 10(1) no
N415 Fe2 N408 C409 . . . . -6.9(6) no
N415 C410 C411 C412 . . . . 1(1) no
N415 C414 C413 C412 . . . . -1(1) no
C102 N101 C106 C105 . . . . 4(1) no
C102 C103 C104 C105 . . . . 4(1) no
C103 C102 N101 C106 . . . . -1(1) no
C103 C104 C105 C106 . . . . -2(1) no
C106 N107 N108 C109 . . . . -174.2(6) no
C109 C110 N115 C114 . . . . 178.1(6) no
C109 C110 C111 C112 . . . . -177.2(7) no
C110 N115 C114 C113 . . . . -0.8(9) no
C110 N115 C114 C116 . . . . -179.2(6) no
C110 C111 C112 C113 . . . . -1(1) no
C111 C110 N115 C114 . . . . -0(1) no
C111 C112 C113 C114 . . . . -0(1) no
C112 C113 C114 C116 . . . . 179.3(7) no
C114 C116 O117 C118 . . . . 171.1(5) no
C116 O117 C118 C120 . . . . -177.6(4) no
C118 C120 C121 C122 . . . . 174.6(5) no
C118 C120 C130 C129 . . . . -175.1(6) no
C120 C121 C122 C123 . . . . -175.9(6) no
C120 C121 C122 C128 . . . . 1.9(9) no
C120 C130 C129 C128 . . . . -1(1) no
C121 C120 C130 C129 . . . . 3.0(9) no
C121 C122 C123 C124 . . . . -166.9(6) no
C121 C122 C123 C222 . . . . -44(1) no
C121 C122 C123 C224 . . . . 70.0(9) no
C121 C122 C128 C125 . . . . -177.4(6) no
C121 C122 C128 C129 . . . . 0(1) no
C122 C121 C120 C130 . . . . -3.6(9) no
C122 C123 C124 C125 . . . . -24.9(7) no
C122 C123 C222 C221 . . . . -47(1) no
C122 C123 C222 C228 . . . . 134.7(7) no
C122 C123 C224 C225 . . . . -144.8(7) no
C122 C128 C125 C124 . . . . -16.2(8) no
C122 C128 C125 C126 . . . . 101(1) no
C122 C128 C125 C127 . . . . -136.0(8) no
C122 C128 C129 C130 . . . . -1(1) no
C123 C122 C128 C125 . . . . 0.8(8) no
C123 C122 C128 C129 . . . . 178.5(6) no
C123 C124 C125 C126 . . . . -90.3(8) no
C123 C124 C125 C127 . . . . 145.3(7) no
C123 C124 C125 C128 . . . . 25.1(7) no
C123 C222 C221 C220 . . . . -176.2(7) no
C123 C222 C228 C225 . . . . -1.5(9) no
C123 C222 C228 C229 . . . . 176.8(7) no
C123 C224 C225 C226 . . . . -93.2(8) no
C123 C224 C225 C227 . . . . 141.9(9) no
C123 C224 C225 C228 . . . . 21.6(9) no
C124 C123 C122 C128 . . . . 15.0(7) no
C124 C123 C222 C221 . . . . 69.1(9) no
C124 C123 C222 C228 . . . . -109.2(7) no
C124 C123 C224 C225 . . . . 100.3(9) no
C124 C125 C128 C129 . . . . 166.2(7) no
C125 C124 C123 C222 . . . . -148.7(6) no
C125 C124 C123 C224 . . . . 95.6(8) no
C125 C128 C129 C130 . . . . 176.3(7) no
C126 C125 C128 C129 . . . . -76(1) no
C127 C125 C128 C129 . . . . 46(1) no
C128 C122 C123 C222 . . . . 137.8(7) no
C128 C122 C123 C224 . . . . -108.1(8) no
C202 N201 C206 C205 . . . . 2(1) no
C202 C203 C204 C205 . . . . -0(2) no
C203 C202 N201 C206 . . . . -2(1) no
C203 C204 C205 C206 . . . . -0(2) no
C206 N207 N208 C209 . . . . -172.5(7) no
C209 C210 N215 C214 . . . . 177.7(7) no
C209 C210 C211 C212 . . . . 180.0(8) no
C210 N215 C214 C213 . . . . 2(1) no
C210 N215 C214 C216 . . . . -176.6(7) no
C210 C211 C212 C213 . . . . 3(1) no
C211 C210 N215 C214 . . . . -1(1) no
C211 C212 C213 C214 . . . . -2(1) no
C212 C213 C214 C216 . . . . 178.0(8) no
C214 C216 O217 C218 . . . . -170.8(6) no
C216 O217 C218 C220 . . . . -177.7(6) no
C218 C220 C221 C222 . . . . 178.3(6) no
C218 C220 C230 C229 . . . . 178.9(6) no
C220 C221 C222 C228 . . . . 2(1) no
C220 C230 C229 C228 . . . . 3(1) no
C221 C220 C230 C229 . . . . -3(1) no
C221 C222 C123 C224 . . . . -167.1(7) no
C221 C222 C228 C225 . . . . -179.9(7) no
C221 C222 C228 C229 . . . . -2(1) no
C222 C123 C224 C225 . . . . -22.2(8) no
C222 C221 C220 C230 . . . . 0(1) no
C222 C228 C225 C224 . . . . -13(1) no
C222 C228 C225 C226 . . . . 103(1) no
C222 C228 C225 C227 . . . . -133.1(9) no
C222 C228 C229 C230 . . . . -1(1) no
C224 C123 C222 C228 . . . . 14.7(8) no
C224 C225 C228 C229 . . . . 169.3(8) no
C225 C228 C229 C230 . . . . 177.0(8) no
C226 C225 C228 C229 . . . . -76(1) no
C227 C225 C228 C229 . . . . 49(1) no
C302 N301 C306 C305 . . . . -1(1) no
C302 C303 C304 C305 . . . . -1(2) no
C303 C302 N301 C306 . . . . 1(1) no
C303 C304 C305 C306 . . . . 1(1) no
C306 N307 N308 C309 . . . . -172.6(6) no
C309 C310 N315 C314 . . . . 177.2(6) no
C309 C310 C311 C312 . . . . -178.7(6) no
C310 N315 C314 C313 . . . . 1.4(9) no
C310 N315 C314 C316 . . . . -176.8(6) no
C310 C311 C312 C313 . . . . 2(1) no
C311 C310 N315 C314 . . . . -2.2(9) no
C311 C312 C313 C314 . . . . -2(1) no
C312 C313 C314 C316 . . . . 179.0(7) no
C314 C316 O317 C318 . . . . -172.6(5) no
C316 O317 C318 C320 . . . . -174.4(6) no
C318 C320 C321 C322 . . . . 176.9(7) no
C318 C320 C330 C329 . . . . -179.1(7) no
C320 C321 C322 C323 . . . . -175.3(7) no
C320 C321 C322 C328 . . . . 1(1) no
C320 C330 C329 C328 . . . . 4(1) no
C321 C320 C330 C329 . . . . -2(1) no
C321 C322 C323 C324 . . . . -168.3(7) no
C321 C322 C323 C422 . . . . -44(1) no
C321 C322 C323 C424 . . . . 70.7(9) no
C321 C322 C328 C325 . . . . -178.2(6) no
C321 C322 C328 C329 . . . . 1(1) no
C322 C321 C320 C330 . . . . -0(1) no
C322 C323 C324 C325 . . . . -23.1(8) no
C322 C323 C422 C421 . . . . -47.7(9) no
C322 C323 C422 C428 . . . . 133.7(6) no
C322 C323 C424 C425 . . . . -145.8(6) no
C322 C328 C325 C324 . . . . -12.9(9) no
C322 C328 C325 C326 . . . . 105.4(7) no
C322 C328 C325 C327 . . . . -133.7(7) no
C322 C328 C329 C330 . . . . -3(1) no
C323 C322 C328 C325 . . . . -1.8(9) no
C323 C322 C328 C329 . . . . 177.4(7) no
C323 C324 C325 C326 . . . . -94.7(7) no
C323 C324 C325 C327 . . . . 142.8(7) no
C323 C324 C325 C328 . . . . 22.3(8) no
C323 C422 C421 C420 . . . . -179.1(6) no
C323 C422 C428 C425 . . . . 1.5(8) no
C323 C422 C428 C429 . . . . 179.8(7) no
C323 C424 C425 C426 . . . . -92.9(8) no
C323 C424 C425 C427 . . . . 145.5(7) no
C323 C424 C425 C428 . . . . 23.6(8) no
C324 C323 C322 C328 . . . . 15.5(8) no
C324 C323 C422 C421 . . . . 69.3(9) no
C324 C323 C422 C428 . . . . -109.3(7) no
C324 C323 C424 C425 . . . . 100.7(7) no
C324 C325 C328 C329 . . . . 168.1(8) no
C325 C324 C323 C422 . . . . -148.1(6) no
C325 C324 C323 C424 . . . . 96.6(7) no
C325 C328 C329 C330 . . . . 176.0(8) no
C326 C325 C328 C329 . . . . -74(1) no
C327 C325 C328 C329 . . . . 47(1) no
C328 C322 C323 C422 . . . . 139.8(6) no
C328 C322 C323 C424 . . . . -105.5(7) no
C402 N401 C406 C405 . . . . 2(1) no
C402 C403 C404 C405 . . . . -2(1) no
C403 C402 N401 C406 . . . . -3(1) no
C403 C404 C405 C406 . . . . 1(1) no
C406 N407 N408 C409 . . . . -168.4(7) no
C409 C410 N415 C414 . . . . 179.4(6) no
C409 C410 C411 C412 . . . . -179.7(7) no
C410 N415 C414 C413 . . . . 1.2(9) no
C410 N415 C414 C416 . . . . -176.7(6) no
C410 C411 C412 C413 . . . . -1(1) no
C411 C410 N415 C414 . . . . -1(1) no
C411 C412 C413 C414 . . . . 1(1) no
C412 C413 C414 C416 . . . . 176.6(7) no
C414 C416 O417 C418 . . . . 177.7(5) no
C416 O417 C418 C420 . . . . -174.7(5) no
C418 C420 C421 C422 . . . . 179.8(5) no
C418 C420 C430 C429 . . . . -179.3(6) no
C420 C421 C422 C428 . . . . -0.6(9) no
C420 C430 C429 C428 . . . . -0(1) no
C421 C420 C430 C429 . . . . 0.9(9) no
C421 C422 C323 C424 . . . . -168.3(6) no
C421 C422 C428 C425 . . . . -177.3(6) no
C421 C422 C428 C429 . . . . 1(1) no
C422 C323 C424 C425 . . . . -22.4(7) no
C422 C421 C420 C430 . . . . -0.4(9) no
C422 C428 C425 C424 . . . . -15.7(8) no
C422 C428 C425 C426 . . . . 102.7(7) no
C422 C428 C425 C427 . . . . -136.7(7) no
C422 C428 C429 C430 . . . . -1(1) no
C424 C323 C422 C428 . . . . 13.0(7) no
C424 C425 C428 C429 . . . . 166.1(7) no
C425 C428 C429 C430 . . . . 177.5(7) no
C426 C425 C428 C429 . . . . -75.5(9) no
C427 C425 C428 C429 . . . . 45(1) no
C511 C512 C513 C514 . . . . 1(1) no
C511 C516 C515 C514 . . . . -2(1) no
C512 C511 C516 C515 . . . . 1(1) no
C512 C513 C514 C515 . . . . -2(1) no
C513 C512 C511 C516 . . . . -0(1) no
C513 C514 C515 C516 . . . . 3(1) no
C521 C522 C523 C524 . . . . 5(2) no
C521 C526 C525 C524 . . . . 1(2) no
C522 C521 C526 C525 . . . . -3(2) no
C522 C523 C524 C525 . . . . -7(2) no
C523 C522 C521 C526 . . . . 0(2) no
C523 C524 C525 C526 . . . . 3(2) no
